data_7054095
loop_
_publ_author_name
'Wang, Wen-Zhen'
'Hsieh, Chang-Lin'
'Ismayilov, Rayyat H.'
'Hsu, Chia-Hung'
'Liu, Isiah Po-Chun'
'Liu, Yi-Hung'
'Lee, Gene-Hsiang'
'Peng, Shie-Ming'

_publ_section_title
;
 Transition metal complexes of a super rigid anthyridine ligand:
 structural, magnetic and DFT studies
;
_journal_issue 11
_journal_name_full 'New Journal of Chemistry'
_journal_page_first 2340
_journal_paper_doi 10.1039/c2nj40452d
_journal_volume 36
_journal_year 2012
_chemical_formula_sum 'C177 H133.5 Cl8 N32.5 O34 Zn4'
_chemical_formula_weight 3804.74
_chemical_name_systematic
;
?
;
_space_group_IT_number 14
_symmetry_cell_setting monoclinic
_symmetry_space_group_name_Hall '-P 2yn'
_symmetry_space_group_name_H-M 'P 1 21/n 1'
_atom_sites_solution_hydrogens geom
_atom_sites_solution_primary direct
_atom_sites_solution_secondary difmap
_audit_creation_method SHELXL-97
_cell_angle_alpha 90.00
_cell_angle_beta 99.834(2)
_cell_angle_gamma 90.00
_cell_formula_units_Z 4
_cell_length_a 13.6133(3)
_cell_length_b 69.9138(14)
_cell_length_c 19.1264(5)
_cell_measurement_reflns_used 14867
_cell_measurement_temperature 150(2)
_cell_measurement_theta_max 75.9996
_cell_measurement_theta_min 3.1579
_cell_volume 17936.2(7)
_computing_cell_refinement
;
CrysAlisPro, Oxford Diffraction Ltd.,
Version 1.171.33.55 (release 05-01-2010 CrysAlis171 .NET)
(compiled Jan 5 2010,16:28:46)
Empirical absorption correction using spherical harmonics,
implemented in SCALE3 ABSPACK scaling algorithm.
;
_computing_data_collection
;
CrysAlisPro, Oxford Diffraction Ltd.,
Version 1.171.33.55 (release 05-01-2010 CrysAlis171 .NET)
(compiled Jan 5 2010,16:28:46)
Empirical absorption correction using spherical harmonics,
implemented in SCALE3 ABSPACK scaling algorithm.
;
_computing_data_reduction
;
CrysAlisPro, Oxford Diffraction Ltd.,
Version 1.171.33.55 (release 05-01-2010 CrysAlis171 .NET)
(compiled Jan 5 2010,16:28:46)
Empirical absorption correction using spherical harmonics,
implemented in SCALE3 ABSPACK scaling algorithm.
;
_computing_molecular_graphics SHELXTL
_computing_publication_material SHELXTL
_computing_structure_refinement 'SHELXL-97 (Sheldrick, 1997)'
_computing_structure_solution 'SHELXS-97 (Sheldrick, 1990)'
_diffrn_ambient_temperature 150(2)
_diffrn_measured_fraction_theta_full 0.993
_diffrn_measured_fraction_theta_max 0.993
_diffrn_measurement_device_type 'Oxford Diffraction Gemini A'
_diffrn_measurement_method CCD
_diffrn_radiation_monochromator graphite
_diffrn_radiation_source 'fine-focus sealed tube'
_diffrn_radiation_type CuK\a
_diffrn_radiation_wavelength 1.54178
_diffrn_reflns_av_R_equivalents 0.0418
_diffrn_reflns_av_sigmaI/netI 0.0625
_diffrn_reflns_limit_h_max 16
_diffrn_reflns_limit_h_min -14
_diffrn_reflns_limit_k_max 84
_diffrn_reflns_limit_k_min -54
_diffrn_reflns_limit_l_max 23
_diffrn_reflns_limit_l_min -19
_diffrn_reflns_number 56887
_diffrn_reflns_theta_full 68.00
_diffrn_reflns_theta_max 68.00
_diffrn_reflns_theta_min 3.35
_exptl_absorpt_coefficient_mu 2.387
_exptl_absorpt_correction_T_max 1.00000
_exptl_absorpt_correction_T_min 0.88823
_exptl_absorpt_correction_type multi-scan
_exptl_absorpt_process_details
;
CrysAlisPro, Oxford Diffraction Ltd.,
Version 1.171.33.55 (release 05-01-2010 CrysAlis171 .NET)
(compiled Jan 5 2010,16:28:46)
Empirical absorption correction using spherical harmonics,
implemented in SCALE3 ABSPACK scaling algorithm.
;
_exptl_crystal_density_diffrn 1.409
_exptl_crystal_density_method 'not measured'
_exptl_crystal_F_000 7804
_exptl_crystal_size_max 0.25
_exptl_crystal_size_mid 0.20
_exptl_crystal_size_min 0.15
_refine_diff_density_max 1.798
_refine_diff_density_min -0.973
_refine_diff_density_rms 0.136
_refine_ls_extinction_method none
_refine_ls_goodness_of_fit_ref 1.831
_refine_ls_hydrogen_treatment constr
_refine_ls_matrix_type full
_refine_ls_number_parameters 2242
_refine_ls_number_reflns 32452
_refine_ls_number_restraints 198
_refine_ls_restrained_S_all 1.832
_refine_ls_R_factor_all 0.1583
_refine_ls_R_factor_gt 0.1237
_refine_ls_shift/su_max 0.080
_refine_ls_shift/su_mean 0.001
_refine_ls_structure_factor_coef Fsqd
_refine_ls_weighting_details 'calc w=1/[\s^2^(Fo^2^)+(0.1000P)^2^+0.0000P] where P=(Fo^2^+2Fc^2^)/3'
_refine_ls_weighting_scheme calc
_refine_ls_wR_factor_gt 0.3040
_refine_ls_wR_factor_ref 0.3157
_reflns_number_gt 22120
_reflns_number_total 32452
_reflns_threshold_expression >2sigma(I)
_cod_data_source_file c2nj40452d.txt
_cod_data_source_block ic14331
_cod_depositor_comments
;
The following automatic conversions were performed:

'_symmetry_cell_setting' value 'Monoclinic' changed to 'monoclinic'
according to
/usr/data/users/saulius/automatic-downloads/retrospective/RSC/lib/dictionaries/cif_core.dic
dictionary named 'cif_core.dic' version 2.4.2 from 2011-04-26.

Automatic conversion script
Id: cif_fix_values 2281 2013-09-26 08:29:07Z andrius 
;
_cod_original_sg_symbol_H-M P2(1)/n
_cod_original_formula_sum 'C177 H133.50 Cl8 N32.50 O34 Zn4'
_cod_database_code 7054095

loop_
_symmetry_equiv_pos_as_xyz
'x, y, z'
'-x+1/2, y+1/2, -z+1/2'
'-x, -y, -z'
'x-1/2, -y-1/2, z-1/2'

loop_
_atom_site_label
_atom_site_type_symbol
_atom_site_fract_x
_atom_site_fract_y
_atom_site_fract_z
_atom_site_U_iso_or_equiv
_atom_site_adp_type
_atom_site_occupancy
_atom_site_symmetry_multiplicity
_atom_site_calc_flag
_atom_site_refinement_flags
_atom_site_disorder_assembly
_atom_site_disorder_group
Zn1 Zn 0.71040(7) 0.037091(13) 0.23901(5) 0.0382(2) Uani 1 1 d . . .
Zn2 Zn 0.68339(7) 0.084560(14) 0.24244(5) 0.0400(2) Uani 1 1 d . . .
Zn3 Zn 0.15164(8) 0.165855(14) 0.74387(5) 0.0418(2) Uani 1 1 d . . .
Zn4 Zn 0.12597(8) 0.213662(14) 0.72763(5) 0.0434(3) Uani 1 1 d . . .
N1 N 0.8549(4) 0.04187(8) 0.2132(3) 0.0360(12) Uani 1 1 d . . .
N2 N 0.8285(4) 0.07428(8) 0.2147(3) 0.0343(12) Uani 1 1 d . . .
N3 N 0.7898(5) 0.10558(8) 0.2215(3) 0.0393(13) Uani 1 1 d . . .
N4 N 0.5643(5) 0.03458(9) 0.2660(3) 0.0401(13) Uani 1 1 d . . .
N5 N 0.5494(4) 0.06728(9) 0.2659(3) 0.0397(13) Uani 1 1 d . . .
N6 N 0.5548(5) 0.09925(9) 0.2638(3) 0.0444(14) Uani 1 1 d . . .
N7 N 0.7702(5) 0.01820(9) 0.3238(3) 0.0420(14) Uani 1 1 d . . .
N8 N 0.7609(4) 0.04968(9) 0.3454(3) 0.0379(13) Uani 1 1 d . . .
N9 N 0.7454(4) 0.08251(9) 0.3537(3) 0.0403(13) Uani 1 1 d . . .
N10 N 0.6750(5) 0.01761(8) 0.1484(3) 0.0384(13) Uani 1 1 d . . .
N11 N 0.6487(4) 0.04913(8) 0.1336(3) 0.0359(12) Uani 1 1 d . . .
N12 N 0.6235(4) 0.08173(8) 0.1312(3) 0.0355(12) Uani 1 1 d . . .
N13 N 0.2070(5) 0.17061(8) 0.8523(3) 0.0405(13) Uani 1 1 d . . .
N14 N 0.1881(5) 0.20331(8) 0.8378(3) 0.0400(13) Uani 1 1 d . . .
N15 N 0.1639(5) 0.23444(9) 0.8102(3) 0.0447(14) Uani 1 1 d . . .
N16 N 0.0915(4) 0.16534(8) 0.6327(3) 0.0386(13) Uani 1 1 d . . .
N17 N 0.0794(5) 0.19833(8) 0.6264(3) 0.0425(14) Uani 1 1 d . . .
N18 N 0.0756(5) 0.23049(8) 0.6322(3) 0.0439(14) Uani 1 1 d . . .
N19 N 0.2794(5) 0.14967(9) 0.7252(3) 0.0466(15) Uani 1 1 d . . .
N20 N 0.2838(5) 0.18172(9) 0.7125(3) 0.0441(14) Uani 1 1 d . . .
N21 N 0.2745(5) 0.21439(9) 0.7025(3) 0.0473(15) Uani 1 1 d . . .
N22 N 0.0389(5) 0.14621(9) 0.7674(3) 0.0443(14) Uani 1 1 d . B .
N23 N 0.0027(5) 0.17793(9) 0.7632(3) 0.0422(14) Uani 1 1 d . B .
N24 N -0.0199(5) 0.21026(9) 0.7526(3) 0.0440(14) Uani 1 1 d . B .
C1 C 0.9116(5) 0.02751(10) 0.2049(4) 0.0395(15) Uani 1 1 d . . .
H1A H 0.8868 0.0151 0.2126 0.047 Uiso 1 1 calc R . .
C2 C 1.0085(6) 0.02850(11) 0.1852(4) 0.0441(17) Uani 1 1 d . . .
C3 C 1.0635(7) 0.01241(11) 0.1755(5) 0.053(2) Uani 1 1 d . . .
H3A H 1.0376 0.0001 0.1827 0.063 Uiso 1 1 calc R . .
C4 C 1.1541(8) 0.01410(14) 0.1560(6) 0.067(3) Uani 1 1 d . . .
H4A H 1.1906 0.0030 0.1478 0.081 Uiso 1 1 calc R . .
C5 C 1.1945(8) 0.03241(14) 0.1476(6) 0.076(3) Uani 1 1 d . . .
H5A H 1.2591 0.0335 0.1357 0.092 Uiso 1 1 calc R . .
C6 C 1.1413(7) 0.04866(12) 0.1566(5) 0.058(2) Uani 1 1 d . . .
H6A H 1.1693 0.0609 0.1506 0.069 Uiso 1 1 calc R . .
C7 C 1.0468(6) 0.04737(11) 0.1744(4) 0.0445(17) Uani 1 1 d . . .
C8 C 0.9848(5) 0.06360(10) 0.1840(3) 0.0353(14) Uani 1 1 d . . .
C9 C 1.0133(5) 0.08236(11) 0.1752(4) 0.0389(15) Uani 1 1 d . . .
H9A H 1.0760 0.0850 0.1618 0.047 Uiso 1 1 calc R . .
C10 C 0.9501(5) 0.09743(10) 0.1860(3) 0.0364(15) Uani 1 1 d . . .
C11 C 0.9728(5) 0.11771(10) 0.1801(4) 0.0395(15) Uani 1 1 d . . .
C12 C 1.0588(6) 0.12507(11) 0.1607(4) 0.0459(17) Uani 1 1 d . . .
H12A H 1.1099 0.1167 0.1511 0.055 Uiso 1 1 calc R . .
C13 C 1.0699(8) 0.14462(13) 0.1555(5) 0.066(2) Uani 1 1 d . . .
H13A H 1.1288 0.1494 0.1413 0.079 Uiso 1 1 calc R . .
C14 C 0.9996(7) 0.15736(12) 0.1698(5) 0.059(2) Uani 1 1 d . . .
H14A H 1.0103 0.1707 0.1664 0.071 Uiso 1 1 calc R . .
C15 C 0.9119(7) 0.15046(11) 0.1895(4) 0.0502(19) Uani 1 1 d . . .
H15A H 0.8623 0.1592 0.1993 0.060 Uiso 1 1 calc R . .
C16 C 0.8970(6) 0.13067(11) 0.1949(4) 0.0428(16) Uani 1 1 d . . .
C17 C 0.8087(6) 0.12366(10) 0.2149(4) 0.0408(16) Uani 1 1 d . . .
H17A H 0.7602 0.1327 0.2240 0.049 Uiso 1 1 calc R . .
C18 C 0.8594(5) 0.09251(10) 0.2065(3) 0.0344(14) Uani 1 1 d . . .
C19 C 0.8907(5) 0.06000(10) 0.2041(3) 0.0352(14) Uani 1 1 d . . .
C20 C 0.5282(6) 0.01748(13) 0.2753(4) 0.0508(19) Uani 1 1 d . . .
H20A H 0.5674 0.0066 0.2686 0.061 Uiso 1 1 calc R . .
C21 C 0.4341(6) 0.01454(13) 0.2947(4) 0.0508(19) Uani 1 1 d . . .
C22 C 0.3990(8) -0.00459(15) 0.3030(5) 0.069(3) Uani 1 1 d . . .
H22A H 0.4410 -0.0152 0.2984 0.083 Uiso 1 1 calc R . .
C23 C 0.3071(10) -0.00747(16) 0.3172(6) 0.083(3) Uani 1 1 d . . .
H23A H 0.2838 -0.0201 0.3218 0.100 Uiso 1 1 calc R . .
C24 C 0.2448(10) 0.00813(19) 0.3254(7) 0.095(4) Uani 1 1 d . . .
H24A H 0.1796 0.0057 0.3347 0.114 Uiso 1 1 calc R . .
C25 C 0.2762(8) 0.02698(16) 0.3203(5) 0.070(3) Uani 1 1 d . . .
H25A H 0.2344 0.0374 0.3273 0.084 Uiso 1 1 calc R . .
C26 C 0.3724(7) 0.02989(13) 0.3043(4) 0.055(2) Uani 1 1 d . . .
C27 C 0.4097(6) 0.04927(12) 0.2940(4) 0.0467(18) Uani 1 1 d . . .
C28 C 0.3617(6) 0.06586(13) 0.3012(4) 0.053(2) Uani 1 1 d . . .
H28A H 0.2970 0.0654 0.3136 0.064 Uiso 1 1 calc R . .
C29 C 0.4033(6) 0.08354(13) 0.2913(4) 0.0462(18) Uani 1 1 d . . .
C30 C 0.3576(7) 0.10204(13) 0.2965(4) 0.053(2) Uani 1 1 d . . .
C31 C 0.2631(7) 0.10479(16) 0.3123(5) 0.065(2) Uani 1 1 d . . .
H31A H 0.2233 0.0941 0.3197 0.078 Uiso 1 1 calc R . .
C32 C 0.2261(8) 0.12308(17) 0.3173(5) 0.074(3) Uani 1 1 d . . .
H32A H 0.1613 0.1248 0.3285 0.089 Uiso 1 1 calc R . .
C33 C 0.2815(8) 0.13873(16) 0.3066(5) 0.071(3) Uani 1 1 d . . .
H33A H 0.2538 0.1511 0.3095 0.085 Uiso 1 1 calc R . .
C34 C 0.3765(7) 0.13704(14) 0.2915(4) 0.060(2) Uani 1 1 d . . .
H34A H 0.4147 0.1481 0.2851 0.072 Uiso 1 1 calc R . .
C35 C 0.4159(7) 0.11841(13) 0.2858(4) 0.054(2) Uani 1 1 d . . .
C36 C 0.5143(6) 0.11608(12) 0.2683(4) 0.0487(18) Uani 1 1 d . . .
H36A H 0.5508 0.1272 0.2597 0.058 Uiso 1 1 calc R . .
C37 C 0.5007(6) 0.08307(11) 0.2744(3) 0.0401(16) Uani 1 1 d . . .
C38 C 0.5072(6) 0.05032(11) 0.2753(4) 0.0436(17) Uani 1 1 d . . .
C39 C 0.7927(7) 0.00076(12) 0.3431(4) 0.052(2) Uani 1 1 d . . .
H39A H 0.7809 -0.0092 0.3089 0.063 Uiso 1 1 calc R . .
C40 C 0.8349(7) -0.00386(13) 0.4148(5) 0.058(2) Uani 1 1 d . . .
C41 C 0.8606(9) -0.02372(14) 0.4313(5) 0.071(3) Uani 1 1 d . . .
H41A H 0.8486 -0.0333 0.3956 0.085 Uiso 1 1 calc R . .
C42 C 0.9024(9) -0.02829(16) 0.4991(6) 0.080(3) Uani 1 1 d . . .
H42A H 0.9212 -0.0411 0.5108 0.096 Uiso 1 1 calc R . .
C43 C 0.9179(9) -0.01413(15) 0.5519(5) 0.074(3) Uani 1 1 d . . .
H43A H 0.9464 -0.0177 0.5989 0.089 Uiso 1 1 calc R . .
C44 C 0.8931(8) 0.00503(15) 0.5377(5) 0.065(2) Uani 1 1 d . . .
H44A H 0.9038 0.0144 0.5742 0.078 Uiso 1 1 calc R . .
C45 C 0.8514(7) 0.00998(13) 0.4671(4) 0.054(2) Uani 1 1 d . . .
C46 C 0.8272(6) 0.02952(12) 0.4454(4) 0.0505(19) Uani 1 1 d . . .
C47 C 0.8387(6) 0.04583(13) 0.4884(4) 0.0509(19) Uani 1 1 d . . .
H47A H 0.8644 0.0446 0.5376 0.061 Uiso 1 1 calc R . .
C48 C 0.8130(6) 0.06386(12) 0.4602(4) 0.0476(18) Uani 1 1 d . . .
C49 C 0.8241(6) 0.08104(13) 0.5019(4) 0.054(2) Uani 1 1 d . . .
C50 C 0.8608(8) 0.08175(16) 0.5745(5) 0.070(3) Uani 1 1 d . . .
H50A H 0.8827 0.0704 0.5997 0.084 Uiso 1 1 calc R . .
C51 C 0.8651(9) 0.09920(18) 0.6095(5) 0.080(3) Uani 1 1 d . . .
H51A H 0.8901 0.0995 0.6590 0.095 Uiso 1 1 calc R . .
C52 C 0.8341(8) 0.11623(16) 0.5749(5) 0.071(3) Uani 1 1 d . . .
H52A H 0.8375 0.1279 0.6004 0.085 Uiso 1 1 calc R . .
C53 C 0.7985(7) 0.11581(14) 0.5033(5) 0.062(2) Uani 1 1 d . . .
H53A H 0.7781 0.1274 0.4789 0.074 Uiso 1 1 calc R . .
C54 C 0.7919(6) 0.09847(13) 0.4660(4) 0.0507(19) Uani 1 1 d . . .
C55 C 0.7530(6) 0.09773(12) 0.3915(4) 0.0481(18) Uani 1 1 d . . .
H55A H 0.7312 0.1094 0.3685 0.058 Uiso 1 1 calc R . .
C56 C 0.7737(5) 0.06521(11) 0.3878(4) 0.0407(16) Uani 1 1 d . . .
C57 C 0.7866(5) 0.03273(11) 0.3736(4) 0.0408(16) Uani 1 1 d . . .
C58 C 0.6760(6) -0.00002(11) 0.1244(4) 0.0442(17) Uani 1 1 d . . .
H58A H 0.6969 -0.0100 0.1571 0.053 Uiso 1 1 calc R . .
C59 C 0.6474(5) -0.00466(11) 0.0518(4) 0.0411(16) Uani 1 1 d . . .
C60 C 0.6468(6) -0.02397(11) 0.0302(5) 0.052(2) Uani 1 1 d . . .
H60A H 0.6658 -0.0338 0.0642 0.063 Uiso 1 1 calc R . .
C61 C 0.6187(6) -0.02847(12) -0.0401(5) 0.053(2) Uani 1 1 d . . .
H61A H 0.6169 -0.0415 -0.0546 0.063 Uiso 1 1 calc R . .
C62 C 0.5932(6) -0.01437(14) -0.0898(5) 0.057(2) Uani 1 1 d . . .
H62A H 0.5758 -0.0178 -0.1384 0.069 Uiso 1 1 calc R . .
C63 C 0.5921(6) 0.00501(12) -0.0707(4) 0.0476(18) Uani 1 1 d . . .
H63A H 0.5725 0.0146 -0.1056 0.057 Uiso 1 1 calc R . .
C64 C 0.6205(5) 0.00998(11) 0.0014(4) 0.0433(17) Uani 1 1 d . . .
C65 C 0.6183(5) 0.02933(11) 0.0275(4) 0.0382(15) Uani 1 1 d . . .
C66 C 0.5889(5) 0.04539(11) -0.0115(4) 0.0408(16) Uani 1 1 d . . .
H66A H 0.5692 0.0443 -0.0614 0.049 Uiso 1 1 calc R . .
C67 C 0.5871(5) 0.06343(10) 0.0208(3) 0.0362(15) Uani 1 1 d . . .
C68 C 0.5526(6) 0.08089(11) -0.0180(4) 0.0421(16) Uani 1 1 d . . .
C69 C 0.5145(6) 0.08113(12) -0.0910(4) 0.0503(19) Uani 1 1 d . . .
H69A H 0.5114 0.0697 -0.1182 0.060 Uiso 1 1 calc R . .
C70 C 0.4813(8) 0.09847(14) -0.1230(5) 0.064(2) Uani 1 1 d . . .
H70A H 0.4535 0.0989 -0.1720 0.077 Uiso 1 1 calc R . .
C71 C 0.4891(7) 0.11517(13) -0.0826(5) 0.058(2) Uani 1 1 d . . .
H71A H 0.4694 0.1270 -0.1049 0.069 Uiso 1 1 calc R . .
C72 C 0.5234(6) 0.11472(12) -0.0136(4) 0.0488(18) Uani 1 1 d . . .
H72A H 0.5252 0.1262 0.0130 0.059 Uiso 1 1 calc R . .
C73 C 0.5575(5) 0.09759(11) 0.0213(4) 0.0404(16) Uani 1 1 d . . .
C74 C 0.5942(5) 0.09714(10) 0.0952(4) 0.0397(16) Uani 1 1 d . . .
H74A H 0.5977 0.1089 0.1203 0.048 Uiso 1 1 calc R . .
C75 C 0.6203(5) 0.06460(10) 0.0944(3) 0.0336(14) Uani 1 1 d . . .
C76 C 0.6480(5) 0.03202(10) 0.1020(4) 0.0350(14) Uani 1 1 d . . .
C77 C 0.2341(6) 0.15603(10) 0.8944(4) 0.0430(17) Uani 1 1 d . . .
H77A H 0.2305 0.1436 0.8736 0.052 Uiso 1 1 calc R . .
C78 C 0.2681(6) 0.15735(10) 0.9683(4) 0.0438(17) Uani 1 1 d . . .
C79 C 0.2952(6) 0.14063(11) 1.0097(5) 0.0509(19) Uani 1 1 d . . .
H79A H 0.2917 0.1285 0.9874 0.061 Uiso 1 1 calc R . .
C80 C 0.3263(7) 0.14204(12) 1.0814(5) 0.058(2) Uani 1 1 d . . .
H80A H 0.3424 0.1309 1.1092 0.069 Uiso 1 1 calc R . .
C81 C 0.3340(8) 0.15998(13) 1.1130(5) 0.066(3) Uani 1 1 d . . .
H81A H 0.3573 0.1609 1.1626 0.079 Uiso 1 1 calc R . .
C82 C 0.3090(7) 0.17658(12) 1.0748(4) 0.055(2) Uani 1 1 d . . .
H82A H 0.3140 0.1886 1.0982 0.066 Uiso 1 1 calc R . .
C83 C 0.2763(6) 0.17557(11) 1.0011(4) 0.0446(17) Uani 1 1 d . . .
C84 C 0.2500(6) 0.19165(10) 0.9570(4) 0.0426(16) Uani 1 1 d . . .
C85 C 0.2573(6) 0.21069(11) 0.9811(4) 0.0486(19) Uani 1 1 d . . .
H85A H 0.2818 0.2133 1.0297 0.058 Uiso 1 1 calc R . .
C86 C 0.2284(6) 0.22582(10) 0.9337(4) 0.0456(17) Uani 1 1 d . . .
C87 C 0.2371(7) 0.24598(12) 0.9527(5) 0.055(2) Uani 1 1 d . . .
C88 C 0.2749(7) 0.25282(12) 1.0210(5) 0.057(2) Uani 1 1 d . . .
H88A H 0.2962 0.2442 1.0590 0.068 Uiso 1 1 calc R . .
C89 C 0.2803(8) 0.27260(13) 1.0317(6) 0.067(3) Uani 1 1 d . . .
H89A H 0.3032 0.2773 1.0782 0.080 Uiso 1 1 calc R . .
C90 C 0.2538(8) 0.28543(13) 0.9776(5) 0.065(2) Uani 1 1 d . . .
H90A H 0.2615 0.2988 0.9862 0.078 Uiso 1 1 calc R . .
C91 C 0.2159(8) 0.27876(12) 0.9102(5) 0.065(3) Uani 1 1 d . . .
H91A H 0.1968 0.2876 0.8727 0.078 Uiso 1 1 calc R . .
C92 C 0.2055(7) 0.25925(12) 0.8969(5) 0.057(2) Uani 1 1 d . . .
C93 C 0.1708(6) 0.25235(11) 0.8273(5) 0.052(2) Uani 1 1 d . . .
H93A H 0.1513 0.2615 0.7908 0.063 Uiso 1 1 calc R . .
C94 C 0.1954(6) 0.22109(10) 0.8631(4) 0.0438(17) Uani 1 1 d . . .
C95 C 0.2150(5) 0.18867(10) 0.8826(4) 0.0371(15) Uani 1 1 d . . .
C96 C 0.0810(6) 0.14885(11) 0.6011(4) 0.0468(18) Uani 1 1 d . . .
H96A H 0.0988 0.1378 0.6294 0.056 Uiso 1 1 calc R . .
C97 C 0.0449(6) 0.14600(11) 0.5271(4) 0.0431(16) Uani 1 1 d . . .
C98 C 0.0396(7) 0.12732(11) 0.4977(4) 0.0505(19) Uani 1 1 d . . .
H98A H 0.0591 0.1166 0.5273 0.061 Uiso 1 1 calc R . .
C99 C 0.0072(7) 0.12484(12) 0.4280(5) 0.056(2) Uani 1 1 d . . .
H99A H 0.0060 0.1124 0.4080 0.067 Uiso 1 1 calc R . .
C100 C -0.0250(8) 0.14053(13) 0.3849(5) 0.066(3) Uani 1 1 d . . .
H10A H -0.0510 0.1385 0.3361 0.079 Uiso 1 1 calc R . .
C101 C -0.0198(8) 0.15902(13) 0.4113(5) 0.063(2) Uani 1 1 d . . .
H10B H -0.0407 0.1696 0.3811 0.076 Uiso 1 1 calc R . .
C102 C 0.0174(6) 0.16180(11) 0.4844(4) 0.0465(18) Uani 1 1 d . . .
C103 C 0.0277(6) 0.18049(11) 0.5178(4) 0.0423(16) Uani 1 1 d . . .
C104 C 0.0075(6) 0.19772(11) 0.4813(4) 0.0455(17) Uani 1 1 d . . .
H10C H -0.0160 0.1975 0.4316 0.055 Uiso 1 1 calc R . .
C105 C 0.0208(6) 0.21498(12) 0.5157(4) 0.0491(18) Uani 1 1 d . . .
C106 C 0.0046(6) 0.23395(11) 0.4833(5) 0.0509(19) Uani 1 1 d . . .
C107 C -0.0306(7) 0.23662(13) 0.4108(5) 0.058(2) Uani 1 1 d . . .
H10D H -0.0438 0.2260 0.3798 0.070 Uiso 1 1 calc R . .
C108 C -0.0457(8) 0.25525(13) 0.3851(6) 0.066(2) Uani 1 1 d . . .
H10E H -0.0695 0.2572 0.3360 0.079 Uiso 1 1 calc R . .
C109 C -0.0270(8) 0.27081(14) 0.4288(6) 0.068(3) Uani 1 1 d . . .
H10F H -0.0382 0.2833 0.4098 0.082 Uiso 1 1 calc R . .
C110 C 0.0074(8) 0.26844(12) 0.4989(5) 0.063(2) Uani 1 1 d . . .
H11A H 0.0203 0.2793 0.5287 0.076 Uiso 1 1 calc R . .
C111 C 0.0245(6) 0.24982(11) 0.5285(5) 0.0484(18) Uani 1 1 d . . .
C112 C 0.0592(7) 0.24726(11) 0.6012(5) 0.053(2) Uani 1 1 d . . .
H11B H 0.0718 0.2584 0.6299 0.064 Uiso 1 1 calc R . .
C113 C 0.0568(5) 0.21452(10) 0.5889(4) 0.0413(16) Uani 1 1 d . . .
C114 C 0.0657(5) 0.18141(10) 0.5909(4) 0.0419(16) Uani 1 1 d . . .
C115 C 0.3165(6) 0.13254(10) 0.7207(4) 0.0410(16) Uani 1 1 d . . .
H11C H 0.2791 0.1219 0.7326 0.049 Uiso 1 1 calc R . .
C116 C 0.4113(7) 0.12886(11) 0.6988(4) 0.054(2) Uani 1 1 d . . .
C117 C 0.4448(7) 0.11015(13) 0.6929(4) 0.055(2) Uani 1 1 d . . .
H11D H 0.4044 0.0996 0.7017 0.066 Uiso 1 1 calc R . .
C118 C 0.5360(8) 0.10703(14) 0.6743(5) 0.065(3) Uani 1 1 d . . .
H11E H 0.5604 0.0943 0.6724 0.078 Uiso 1 1 calc R . .
C119 C 0.5929(8) 0.12233(16) 0.6583(6) 0.072(3) Uani 1 1 d . . .
H11F H 0.6551 0.1200 0.6437 0.087 Uiso 1 1 calc R . .
C120 C 0.5610(7) 0.14108(14) 0.6632(5) 0.063(2) Uani 1 1 d . . .
H12B H 0.6017 0.1514 0.6527 0.076 Uiso 1 1 calc R . .
C121 C 0.4695(7) 0.14484(13) 0.6835(5) 0.056(2) Uani 1 1 d . . .
C122 C 0.4274(6) 0.16370(13) 0.6865(5) 0.054(2) Uani 1 1 d . . .
C123 C 0.4681(7) 0.18062(15) 0.6688(6) 0.073(3) Uani 1 1 d . A .
H12C H 0.5309 0.1804 0.6535 0.088 Uiso 1 1 calc R . .
C124 C 0.4216(8) 0.19752(13) 0.6724(6) 0.071(3) Uani 1 1 d . . .
C125 C 0.4756(17) 0.2172(4) 0.6698(13) 0.056(6) Uani 0.50 1 d P A 1
C126 C 0.5674(19) 0.2190(4) 0.6544(15) 0.080(8) Uani 0.50 1 d P A 1
H12D H 0.6112 0.2084 0.6549 0.095 Uiso 0.50 1 calc PR A 1
C127 C 0.595(2) 0.2378(3) 0.6372(17) 0.089(9) Uani 0.50 1 d P A 1
H12E H 0.6542 0.2394 0.6178 0.107 Uiso 0.50 1 calc PR A 1
C128 C 0.537(2) 0.2543(3) 0.6477(18) 0.093(10) Uani 0.50 1 d P A 1
H12F H 0.5636 0.2667 0.6421 0.112 Uiso 0.50 1 calc PR A 1
C129 C 0.447(2) 0.2525(4) 0.6653(14) 0.069(8) Uani 0.50 1 d P A 1
H12G H 0.4109 0.2633 0.6764 0.082 Uiso 0.50 1 calc PR A 1
C25' C 0.4430(18) 0.2155(4) 0.6391(18) 0.073(9) Uani 0.50 1 d P A 2
C26' C 0.525(2) 0.2172(3) 0.602(2) 0.109(13) Uani 0.50 1 d P A 2
H26A H 0.5634 0.2062 0.5947 0.131 Uiso 0.50 1 calc PR A 2
C27' C 0.551(2) 0.2357(5) 0.575(3) 0.137(17) Uani 0.50 1 d P A 2
H27A H 0.6043 0.2369 0.5484 0.165 Uiso 0.50 1 calc PR A 2
C28' C 0.498(3) 0.2508(4) 0.588(3) 0.132(16) Uani 0.50 1 d P A 2
H28B H 0.5122 0.2631 0.5705 0.159 Uiso 0.50 1 calc PR A 2
C29' C 0.422(2) 0.2489(4) 0.627(2) 0.100(12) Uani 0.50 1 d P A 2
H29A H 0.3772 0.2593 0.6259 0.120 Uiso 0.50 1 calc PR A 2
C130 C 0.4048(8) 0.23283(14) 0.6671(7) 0.074(3) Uani 1 1 d . . .
C131 C 0.3124(7) 0.23071(13) 0.6883(5) 0.059(2) Uani 1 1 d . A .
H13B H 0.2747 0.2419 0.6927 0.071 Uiso 1 1 calc R . .
C132 C 0.3269(6) 0.19785(12) 0.6958(4) 0.0486(18) Uani 1 1 d . A .
C133 C 0.3320(6) 0.16500(11) 0.7077(4) 0.0437(17) Uani 1 1 d . . .
C134 C 0.0163(7) 0.12854(12) 0.7770(4) 0.0485(19) Uani 1 1 d . . .
H13C H 0.0639 0.1190 0.7713 0.058 Uiso 1 1 calc R . .
C135 C -0.0755(7) 0.12270(12) 0.7953(4) 0.054(2) Uani 1 1 d . . .
C136 C -0.0953(8) 0.10299(13) 0.8053(4) 0.062(2) Uani 1 1 d . . .
H13D H -0.0470 0.0936 0.7990 0.075 Uiso 1 1 calc R . .
C137 C -0.1834(9) 0.09747(16) 0.8240(5) 0.073(3) Uani 1 1 d . . .
H13E H -0.1958 0.0843 0.8314 0.088 Uiso 1 1 calc R . .
C138 C -0.2544(9) 0.11096(17) 0.8319(6) 0.077(3) Uani 1 1 d . . .
H13F H -0.3154 0.1068 0.8447 0.093 Uiso 1 1 calc R . .
C139 C -0.2404(7) 0.13032(15) 0.8221(5) 0.063(2) Uani 1 1 d . . .
H13G H -0.2912 0.1393 0.8272 0.076 Uiso 1 1 calc R . .
C140 C -0.1488(7) 0.13650(13) 0.8042(4) 0.054(2) Uani 1 1 d . . .
C141 C -0.1230(6) 0.15616(12) 0.7945(4) 0.0472(18) Uani 1 1 d . B .
C142 C -0.1847(6) 0.17195(13) 0.7986(4) 0.055(2) Uani 1 1 d . . .
H14B H -0.2485 0.1701 0.8113 0.066 Uiso 1 1 calc R . .
C143 C -0.1550(6) 0.19026(12) 0.7846(4) 0.0508(19) Uani 1 1 d . B .
C144 C -0.2148(8) 0.20696(15) 0.7850(6) 0.072(3) Uani 1 1 d . . .
C149 C -0.1732(8) 0.22492(15) 0.7714(7) 0.078(3) Uani 1 1 d U B .
C145 C -0.317(2) 0.2075(4) 0.7851(13) 0.056(6) Uani 0.50 1 d P B 1
H14C H -0.3499 0.1957 0.7905 0.067 Uiso 0.50 1 calc PR B 1
C146 C -0.375(2) 0.2242(5) 0.7776(18) 0.084(9) Uani 0.50 1 d P B 1
H14D H -0.4401 0.2236 0.7896 0.101 Uiso 0.50 1 calc PR B 1
C147 C -0.343(2) 0.2421(5) 0.753(2) 0.110(12) Uani 0.50 1 d P B 1
H14E H -0.3860 0.2526 0.7387 0.132 Uiso 0.50 1 calc PR B 1
C148 C -0.2422(19) 0.2419(4) 0.7540(16) 0.083(5) Uani 0.50 1 d PU B 1
H14F H -0.2128 0.2536 0.7424 0.100 Uiso 0.50 1 calc PR B 1
C45' C -0.304(2) 0.2059(5) 0.8191(15) 0.072(9) Uani 0.50 1 d P B 2
H45A H -0.3254 0.1943 0.8377 0.087 Uiso 0.50 1 calc PR B 2
C46' C -0.355(3) 0.2230(5) 0.822(2) 0.103(12) Uani 0.50 1 d P B 2
H46A H -0.4209 0.2230 0.8320 0.123 Uiso 0.50 1 calc PR B 2
C47' C -0.3078(18) 0.2401(4) 0.810(2) 0.103(11) Uani 0.50 1 d P B 2
H47B H -0.3436 0.2516 0.8149 0.124 Uiso 0.50 1 calc PR B 2
C48' C -0.211(2) 0.2421(4) 0.7920(16) 0.084(5) Uani 0.50 1 d PU B 2
H48A H -0.1763 0.2539 0.7938 0.101 Uiso 0.50 1 calc PR B 2
C150 C -0.0767(6) 0.22531(13) 0.7534(5) 0.054(2) Uani 1 1 d . . .
H15B H -0.0515 0.2373 0.7409 0.065 Uiso 1 1 calc R B .
C151 C -0.0563(6) 0.19280(11) 0.7670(4) 0.0427(16) Uani 1 1 d . . .
C152 C -0.0295(5) 0.15998(11) 0.7754(3) 0.0392(16) Uani 1 1 d . . .
Cl1 Cl 0.4444(4) 0.21422(4) 0.2186(2) 0.1103(13) Uani 1 1 d . . .
O1 O 0.5522(10) 0.21538(17) 0.2076(9) 0.170(6) Uani 1 1 d . . .
O2 O 0.4274(9) 0.19515(12) 0.2304(5) 0.116(3) Uani 1 1 d . . .
O3 O 0.4512(10) 0.22548(15) 0.2764(8) 0.166(6) Uani 1 1 d . . .
O4 O 0.3898(12) 0.22053(15) 0.1615(8) 0.192(8) Uani 1 1 d . . .
Cl2 Cl -0.22425(16) 0.17245(3) 0.59451(11) 0.0533(5) Uani 1 1 d . . .
O5 O -0.3199(6) 0.17979(13) 0.5957(6) 0.109(3) Uani 1 1 d . . .
O6 O -0.2167(6) 0.16654(10) 0.5251(4) 0.081(2) Uani 1 1 d . . .
O7 O -0.1551(6) 0.18758(12) 0.6149(4) 0.089(2) Uani 1 1 d . . .
O8 O -0.2080(8) 0.15678(11) 0.6417(4) 0.105(3) Uani 1 1 d . . .
Cl3 Cl 1.05483(14) 0.06986(3) 0.37999(9) 0.0445(4) Uani 1 1 d . . .
O9 O 1.1568(6) 0.06567(13) 0.3775(6) 0.106(3) Uani 1 1 d . . .
O10 O 1.0222(8) 0.08563(10) 0.3361(4) 0.102(3) Uani 1 1 d . . .
O11 O 1.0500(6) 0.07463(9) 0.4517(3) 0.0729(19) Uani 1 1 d . . .
O12 O 0.9951(5) 0.05331(9) 0.3583(3) 0.0639(16) Uani 1 1 d . . .
Cl4 Cl 0.68205(18) -0.08522(3) -0.09396(13) 0.0656(6) Uani 1 1 d . . .
O13 O 0.6811(8) -0.0888(2) -0.0253(5) 0.137(4) Uani 1 1 d . . .
O14 O 0.6021(6) -0.09949(12) -0.1268(5) 0.094(2) Uani 1 1 d . . .
O15 O 0.6416(7) -0.06872(11) -0.1261(4) 0.093(3) Uani 1 1 d . . .
O16 O 0.7637(5) -0.09174(9) -0.1220(4) 0.0740(19) Uani 1 1 d . . .
Cl5 Cl 0.5205(2) 0.17294(4) 0.88738(19) 0.0837(8) Uani 1 1 d . . .
O17 O 0.5979(11) 0.18564(19) 0.9318(8) 0.182(6) Uani 1 1 d . . .
O18 O 0.4925(10) 0.1637(2) 0.9452(7) 0.174(6) Uani 1 1 d . . .
O19 O 0.4596(8) 0.18634(14) 0.8471(6) 0.129(4) Uani 1 1 d . . .
O20 O 0.5823(9) 0.16288(14) 0.8496(7) 0.136(4) Uani 1 1 d . . .
Cl6 Cl 0.8455(3) 0.20282(4) 0.24625(17) 0.0888(9) Uani 1 1 d . . .
O21 O 0.7725(13) 0.18896(18) 0.2644(9) 0.195(7) Uani 1 1 d . . .
O22 O 0.9301(11) 0.19886(16) 0.2976(6) 0.152(5) Uani 1 1 d . . .
O23 O 0.8589(10) 0.19972(13) 0.1766(5) 0.124(4) Uani 1 1 d . . .
O24 O 0.8114(9) 0.22180(13) 0.2520(5) 0.119(3) Uani 1 1 d . . .
Cl7 Cl -0.0250(5) 0.03919(6) 0.73170(19) 0.1371(19) Uani 1 1 d . . .
O25 O -0.077(2) 0.0363(3) 0.7882(7) 0.290(14) Uani 1 1 d . . .
O26 O 0.011(2) 0.0563(3) 0.7266(17) 0.39(2) Uani 1 1 d . . .
O27 O 0.0432(15) 0.0242(3) 0.7363(11) 0.242(10) Uani 1 1 d . . .
O28 O -0.0951(12) 0.0375(2) 0.6725(6) 0.171(6) Uani 1 1 d . . .
Cl8 Cl 0.3950(3) 0.04329(4) 0.75075(14) 0.0921(10) Uani 1 1 d . . .
O29 O 0.3888(9) 0.03197(16) 0.6949(6) 0.135(4) Uani 1 1 d . . .
O30 O 0.2848(9) 0.03782(16) 0.7648(8) 0.152(5) Uani 1 1 d . . .
O31 O 0.3859(9) 0.06259(13) 0.7444(6) 0.127(4) Uani 1 1 d . . .
O32 O 0.4512(8) 0.03686(14) 0.8128(5) 0.115(3) Uani 1 1 d . . .
N25 N 0.0239(13) 0.1461(3) 0.9578(9) 0.158(5) Uiso 1 1 d U . .
C153 C 0.0336(17) 0.1294(4) 0.9693(12) 0.152(6) Uiso 1 1 d U . .
C154 C 0.0559(16) 0.1090(3) 0.9856(11) 0.151(5) Uiso 1 1 d U . .
H15C H 0.0854 0.1032 0.9473 0.226 Uiso 1 1 calc R . .
H15D H -0.0060 0.1022 0.9899 0.226 Uiso 1 1 calc R . .
H15E H 0.1028 0.1080 1.0304 0.226 Uiso 1 1 calc R . .
N26 N 0.1330(9) 0.10366(16) 0.6657(6) 0.099(3) Uiso 1 1 d DU . .
C155 C 0.1431(11) 0.08926(18) 0.6459(8) 0.097(3) Uiso 1 1 d DU . .
C156 C 0.1667(14) 0.0699(2) 0.6229(10) 0.138(5) Uiso 1 1 d DU . .
H15F H 0.2036 0.0709 0.5832 0.207 Uiso 1 1 calc R . .
H15G H 0.1047 0.0628 0.6076 0.207 Uiso 1 1 calc R . .
H15H H 0.2076 0.0632 0.6625 0.207 Uiso 1 1 calc R . .
N27 N 0.2213(7) 0.10758(12) 0.8508(5) 0.073(2) Uiso 1 1 d DU . .
C157 C 0.2180(8) 0.09167(13) 0.8577(5) 0.064(2) Uiso 1 1 d DU . .
C158 C 0.2166(10) 0.07122(15) 0.8690(7) 0.085(3) Uiso 1 1 d DU . .
H15I H 0.2835 0.0660 0.8693 0.127 Uiso 1 1 calc R . .
H15J H 0.1696 0.0652 0.8307 0.127 Uiso 1 1 calc R . .
H15K H 0.1959 0.0686 0.9146 0.127 Uiso 1 1 calc R . .
N28 N 0.129(2) -0.0089(4) 0.9676(15) 0.254(9) Uiso 1 1 d DU . .
C159 C 0.110(3) 0.0070(4) 0.9658(18) 0.239(9) Uiso 1 1 d DU . .
C160 C 0.076(2) 0.0271(4) 0.9596(17) 0.249(9) Uiso 1 1 d DU . .
H16A H 0.0808 0.0319 0.9123 0.373 Uiso 1 1 calc R . .
H16B H 0.1174 0.0348 0.9957 0.373 Uiso 1 1 calc R . .
H16C H 0.0061 0.0277 0.9666 0.373 Uiso 1 1 calc R . .
N29 N 0.6008(8) 0.14551(14) 0.1481(5) 0.087(3) Uiso 1 1 d DU . .
C161 C 0.6011(8) 0.16090(14) 0.1316(6) 0.074(3) Uiso 1 1 d DU . .
C162 C 0.6038(10) 0.18082(16) 0.1085(7) 0.095(3) Uiso 1 1 d DU . .
H16D H 0.6646 0.1830 0.0887 0.143 Uiso 1 1 calc R . .
H16E H 0.6032 0.1893 0.1492 0.143 Uiso 1 1 calc R . .
H16F H 0.5454 0.1835 0.0722 0.143 Uiso 1 1 calc R . .
N30 N -0.1971(12) 0.1095(2) 1.0303(8) 0.139(4) Uiso 1 1 d DU . .
C163 C -0.2117(13) 0.1251(2) 1.0191(9) 0.120(4) Uiso 1 1 d DU . .
C164 C -0.2309(15) 0.1450(2) 1.0008(10) 0.140(5) Uiso 1 1 d DU . .
H16G H -0.1910 0.1489 0.9651 0.210 Uiso 1 1 calc R . .
H16H H -0.2129 0.1529 1.0433 0.210 Uiso 1 1 calc R . .
H16I H -0.3018 0.1467 0.9816 0.210 Uiso 1 1 calc R . .
N31 N 0.5924(19) 0.0170(3) 0.4498(13) 0.110(6) Uiso 0.50 1 d PDU . .
C165 C 0.610(2) 0.0016(3) 0.4634(16) 0.104(6) Uiso 0.50 1 d PDU . .
C166 C 0.615(2) -0.0190(3) 0.4785(16) 0.108(6) Uiso 0.50 1 d PDU . .
H16J H 0.5565 -0.0228 0.4991 0.162 Uiso 0.50 1 calc PR . .
H16K H 0.6757 -0.0219 0.5121 0.162 Uiso 0.50 1 calc PR . .
H16L H 0.6151 -0.0261 0.4344 0.162 Uiso 0.50 1 calc PR . .
N32 N 0.7021(14) 0.1445(3) 0.3377(10) 0.161(5) Uiso 1 1 d DU . .
C167 C 0.6580(17) 0.1556(3) 0.3588(13) 0.167(6) Uiso 1 1 d DU . .
C168 C 0.6077(19) 0.1742(3) 0.3631(13) 0.192(7) Uiso 1 1 d DU . .
H16M H 0.6572 0.1845 0.3676 0.289 Uiso 1 1 calc R . .
H16N H 0.5742 0.1742 0.4045 0.289 Uiso 1 1 calc R . .
H16O H 0.5584 0.1761 0.3199 0.289 Uiso 1 1 calc R . .
N33 N -0.043(5) 0.2130(9) 0.954(3) 0.285(18) Uiso 0.50 1 d PDU . .
C181 C -0.118(5) 0.2180(12) 0.965(4) 0.282(19) Uiso 0.50 1 d PDU . .
C182 C -0.208(5) 0.2222(11) 0.996(4) 0.283(19) Uiso 0.50 1 d PDU . .
H18A H -0.2018 0.2162 1.0430 0.425 Uiso 0.50 1 calc PR . .
H18B H -0.2671 0.2170 0.9651 0.425 Uiso 0.50 1 calc PR . .
H18C H -0.2156 0.2360 1.0006 0.425 Uiso 0.50 1 calc PR . .
N34 N 0.260(3) 0.2246(7) 0.518(2) 0.209(12) Uiso 0.50 1 d PDU . .
C183 C 0.317(4) 0.2261(9) 0.482(3) 0.215(13) Uiso 0.50 1 d PDU . .
C184 C 0.411(4) 0.2302(8) 0.455(3) 0.208(13) Uiso 0.50 1 d PDU . .
H18D H 0.4153 0.2440 0.4458 0.312 Uiso 0.50 1 calc PR . .
H18E H 0.4125 0.2231 0.4113 0.312 Uiso 0.50 1 calc PR . .
H18F H 0.4682 0.2264 0.4910 0.312 Uiso 0.50 1 calc PR . .
O33 O -0.2515(16) 0.0543(3) 0.8686(11) 0.232(6) Uiso 1 1 d DU . .
C169 C -0.149(2) 0.0592(4) 0.9928(14) 0.235(8) Uiso 1 1 d DU . .
H16P H -0.0811 0.0630 0.9884 0.353 Uiso 1 1 calc R . .
H16Q H -0.1482 0.0528 1.0386 0.353 Uiso 1 1 calc R . .
H16R H -0.1917 0.0705 0.9899 0.353 Uiso 1 1 calc R . .
C170 C -0.193(2) 0.0442(4) 0.9276(15) 0.238(9) Uiso 1 1 d DU . .
H17B H -0.1369 0.0376 0.9112 0.286 Uiso 1 1 calc R . .
H17C H -0.2353 0.0344 0.9454 0.286 Uiso 1 1 calc R . .
C171 C -0.296(2) 0.0454(3) 0.8127(13) 0.187(7) Uiso 1 1 d DU . .
H17D H -0.3509 0.0377 0.8256 0.224 Uiso 1 1 calc R . .
H17E H -0.2478 0.0366 0.7963 0.224 Uiso 1 1 calc R . .
C172 C -0.339(2) 0.0591(4) 0.7501(13) 0.212(7) Uiso 1 1 d DU . .
H17F H -0.4070 0.0629 0.7547 0.318 Uiso 1 1 calc R . .
H17G H -0.3402 0.0525 0.7048 0.318 Uiso 1 1 calc R . .
H17H H -0.2970 0.0705 0.7517 0.318 Uiso 1 1 calc R . .
O34 O 0.278(2) 0.1841(4) 0.3951(13) 0.150(7) Uiso 0.50 1 d PDU . .
C173 C 0.374(3) 0.1595(5) 0.482(2) 0.166(9) Uiso 0.50 1 d PDU . .
H17S H 0.3959 0.1557 0.4373 0.249 Uiso 0.50 1 calc PR . .
H17T H 0.3484 0.1483 0.5033 0.249 Uiso 0.50 1 calc PR . .
H17U H 0.4303 0.1649 0.5142 0.249 Uiso 0.50 1 calc PR . .
C174 C 0.286(3) 0.1755(6) 0.4644(18) 0.160(9) Uiso 0.50 1 d PDU . .
H17V H 0.2217 0.1694 0.4684 0.192 Uiso 0.50 1 calc PR . .
H17W H 0.2985 0.1856 0.5008 0.192 Uiso 0.50 1 calc PR . .
C175 C 0.192(3) 0.1921(6) 0.3671(18) 0.157(9) Uiso 0.50 1 d PDU . .
H17X H 0.1793 0.2029 0.3974 0.189 Uiso 0.50 1 calc PR . .
H17Y H 0.1384 0.1826 0.3674 0.189 Uiso 0.50 1 calc PR . .
C176 C 0.188(3) 0.1995(6) 0.2899(17) 0.153(8) Uiso 0.50 1 d PDU . .
H17I H 0.2360 0.2099 0.2897 0.230 Uiso 0.50 1 calc PR . .
H17J H 0.1206 0.2041 0.2716 0.230 Uiso 0.50 1 calc PR . .
H17K H 0.2045 0.1890 0.2599 0.230 Uiso 0.50 1 calc PR . .
O35 O 0.4286(19) 0.0935(3) 0.4947(14) 0.152(7) Uiso 0.50 1 d PDU . .
C177 C 0.558(3) 0.0665(5) 0.488(2) 0.168(9) Uiso 0.50 1 d PDU . .
H17L H 0.5270 0.0607 0.5256 0.252 Uiso 0.50 1 calc PR . .
H17M H 0.6308 0.0654 0.5008 0.252 Uiso 0.50 1 calc PR . .
H17N H 0.5353 0.0599 0.4432 0.252 Uiso 0.50 1 calc PR . .
C178 C 0.527(3) 0.0889(5) 0.480(3) 0.183(10) Uiso 0.50 1 d PDU . .
H17O H 0.5771 0.0964 0.5127 0.220 Uiso 0.50 1 calc PR . .
H17P H 0.5312 0.0930 0.4312 0.220 Uiso 0.50 1 calc PR . .
C179 C 0.417(3) 0.1126(4) 0.492(2) 0.161(9) Uiso 0.50 1 d PDU . .
H17Q H 0.4220 0.1172 0.4437 0.193 Uiso 0.50 1 calc PR . .
H17R H 0.4715 0.1187 0.5258 0.193 Uiso 0.50 1 calc PR . .
C180 C 0.313(3) 0.1185(5) 0.511(2) 0.162(9) Uiso 0.50 1 d PDU . .
H18G H 0.2602 0.1113 0.4815 0.243 Uiso 0.50 1 calc PR . .
H18H H 0.3022 0.1322 0.5023 0.243 Uiso 0.50 1 calc PR . .
H18I H 0.3126 0.1158 0.5612 0.243 Uiso 0.50 1 calc PR . .

loop_
_atom_site_aniso_label
_atom_site_aniso_U_11
_atom_site_aniso_U_22
_atom_site_aniso_U_33
_atom_site_aniso_U_23
_atom_site_aniso_U_13
_atom_site_aniso_U_12
Zn1 0.0407(5) 0.0437(5) 0.0300(5) -0.0004(4) 0.0054(4) -0.0013(4)
Zn2 0.0380(5) 0.0448(5) 0.0372(5) -0.0042(4) 0.0068(4) -0.0004(4)
Zn3 0.0435(6) 0.0420(5) 0.0407(5) 0.0024(4) 0.0093(4) -0.0032(4)
Zn4 0.0451(6) 0.0429(5) 0.0432(6) 0.0026(4) 0.0106(4) -0.0004(4)
N1 0.041(3) 0.039(3) 0.025(3) -0.002(2) -0.004(2) -0.002(2)
N2 0.036(3) 0.038(3) 0.028(3) -0.004(2) 0.001(2) 0.000(2)
N3 0.044(4) 0.042(3) 0.031(3) -0.007(2) 0.003(2) 0.000(3)
N4 0.044(3) 0.048(3) 0.029(3) 0.000(2) 0.010(2) -0.004(3)
N5 0.035(3) 0.055(4) 0.028(3) -0.003(2) 0.003(2) -0.003(3)
N6 0.041(4) 0.060(4) 0.032(3) -0.003(3) 0.002(2) 0.006(3)
N7 0.041(3) 0.048(4) 0.037(3) 0.007(3) 0.005(3) -0.003(3)
N8 0.035(3) 0.049(3) 0.031(3) -0.005(2) 0.007(2) -0.003(3)
N9 0.031(3) 0.054(4) 0.036(3) -0.006(3) 0.006(2) 0.001(3)
N10 0.042(3) 0.038(3) 0.035(3) -0.002(2) 0.008(3) -0.001(3)
N11 0.031(3) 0.048(3) 0.029(3) 0.000(2) 0.006(2) -0.002(2)
N12 0.029(3) 0.041(3) 0.037(3) 0.002(2) 0.006(2) -0.002(2)
N13 0.043(3) 0.036(3) 0.043(3) 0.003(2) 0.009(3) -0.007(3)
N14 0.040(3) 0.035(3) 0.043(3) -0.001(2) 0.003(3) -0.004(3)
N15 0.051(4) 0.039(3) 0.045(4) 0.001(3) 0.010(3) -0.006(3)
N16 0.040(3) 0.035(3) 0.041(3) 0.001(2) 0.010(3) -0.003(2)
N17 0.050(4) 0.038(3) 0.042(3) 0.001(3) 0.014(3) 0.002(3)
N18 0.045(4) 0.037(3) 0.053(4) 0.006(3) 0.015(3) 0.008(3)
N19 0.057(4) 0.041(3) 0.044(4) 0.006(3) 0.013(3) 0.002(3)
N20 0.035(3) 0.048(4) 0.049(4) 0.008(3) 0.007(3) 0.002(3)
N21 0.050(4) 0.047(4) 0.045(4) 0.005(3) 0.008(3) -0.004(3)
N22 0.050(4) 0.048(4) 0.034(3) 0.001(3) 0.004(3) -0.010(3)
N23 0.039(3) 0.055(4) 0.033(3) -0.002(3) 0.008(2) -0.003(3)
N24 0.049(4) 0.046(4) 0.037(3) -0.004(3) 0.007(3) 0.001(3)
C1 0.041(4) 0.037(4) 0.037(4) -0.002(3) -0.001(3) -0.004(3)
C2 0.045(4) 0.044(4) 0.044(4) 0.000(3) 0.009(3) 0.004(3)
C3 0.053(5) 0.038(4) 0.068(6) 0.002(4) 0.012(4) 0.008(3)
C4 0.064(6) 0.056(5) 0.085(7) 0.000(5) 0.024(5) 0.019(5)
C5 0.062(6) 0.064(6) 0.115(9) 0.009(6) 0.049(6) 0.011(5)
C6 0.062(6) 0.043(4) 0.075(6) 0.004(4) 0.029(5) -0.002(4)
C7 0.046(4) 0.048(4) 0.042(4) 0.002(3) 0.014(3) 0.000(3)
C8 0.037(4) 0.042(4) 0.026(3) 0.000(3) 0.003(3) 0.005(3)
C9 0.030(4) 0.054(4) 0.032(3) -0.003(3) 0.004(3) 0.001(3)
C10 0.034(4) 0.047(4) 0.025(3) -0.006(3) -0.001(3) -0.001(3)
C11 0.037(4) 0.042(4) 0.036(4) 0.000(3) -0.005(3) 0.000(3)
C12 0.040(4) 0.047(4) 0.050(4) 0.003(3) 0.006(3) 0.002(3)
C13 0.066(6) 0.054(5) 0.079(7) -0.001(4) 0.017(5) -0.019(4)
C14 0.067(6) 0.037(4) 0.068(6) 0.002(4) 0.000(4) -0.007(4)
C15 0.060(5) 0.037(4) 0.051(5) 0.003(3) 0.001(4) 0.000(4)
C16 0.043(4) 0.045(4) 0.037(4) -0.008(3) -0.004(3) -0.001(3)
C17 0.043(4) 0.044(4) 0.033(4) -0.008(3) 0.000(3) 0.006(3)
C18 0.035(4) 0.041(4) 0.024(3) -0.003(3) -0.002(3) 0.000(3)
C19 0.038(4) 0.042(4) 0.025(3) -0.004(3) 0.003(3) 0.002(3)
C20 0.049(5) 0.064(5) 0.040(4) -0.001(4) 0.011(3) -0.011(4)
C21 0.051(5) 0.065(5) 0.036(4) -0.005(3) 0.007(3) -0.013(4)
C22 0.073(7) 0.069(6) 0.071(6) 0.001(5) 0.027(5) -0.015(5)
C23 0.099(9) 0.068(7) 0.095(8) -0.002(6) 0.052(7) -0.019(6)
C24 0.100(9) 0.108(9) 0.091(9) -0.009(7) 0.054(7) -0.050(8)
C25 0.059(6) 0.085(7) 0.073(6) -0.008(5) 0.034(5) -0.013(5)
C26 0.057(5) 0.066(5) 0.045(4) -0.003(4) 0.015(4) -0.016(4)
C27 0.040(4) 0.067(5) 0.034(4) -0.001(3) 0.008(3) 0.001(4)
C28 0.041(4) 0.083(6) 0.037(4) 0.000(4) 0.012(3) -0.004(4)
C29 0.036(4) 0.075(5) 0.026(3) -0.002(3) 0.002(3) 0.003(4)
C30 0.054(5) 0.076(6) 0.029(4) 0.002(3) 0.002(3) 0.009(4)
C31 0.056(6) 0.088(7) 0.055(5) 0.007(5) 0.019(4) 0.020(5)
C32 0.060(6) 0.107(8) 0.059(6) 0.021(5) 0.019(5) 0.038(6)
C33 0.077(7) 0.085(7) 0.055(5) 0.013(5) 0.019(5) 0.041(6)
C34 0.061(6) 0.075(6) 0.043(5) 0.011(4) 0.010(4) 0.022(5)
C35 0.051(5) 0.076(6) 0.034(4) 0.003(4) 0.005(3) 0.028(4)
C36 0.052(5) 0.059(5) 0.033(4) 0.004(3) 0.002(3) 0.008(4)
C37 0.043(4) 0.053(4) 0.022(3) -0.001(3) -0.001(3) 0.000(3)
C38 0.047(4) 0.058(5) 0.023(3) -0.003(3) -0.001(3) -0.011(4)
C39 0.061(5) 0.052(5) 0.045(4) 0.006(4) 0.012(4) -0.004(4)
C40 0.072(6) 0.059(5) 0.043(5) 0.014(4) 0.008(4) 0.002(4)
C41 0.092(8) 0.056(5) 0.060(6) 0.012(4) 0.002(5) 0.003(5)
C42 0.109(9) 0.070(6) 0.062(6) 0.028(5) 0.015(6) 0.030(6)
C43 0.093(8) 0.083(7) 0.048(5) 0.027(5) 0.020(5) 0.036(6)
C44 0.076(7) 0.083(7) 0.035(4) 0.004(4) 0.007(4) 0.009(5)
C45 0.058(5) 0.069(5) 0.037(4) 0.015(4) 0.013(4) 0.012(4)
C46 0.052(5) 0.060(5) 0.038(4) 0.003(3) 0.004(3) 0.006(4)
C47 0.047(5) 0.076(6) 0.027(4) -0.004(3) 0.002(3) 0.008(4)
C48 0.035(4) 0.071(5) 0.038(4) -0.007(4) 0.009(3) 0.001(4)
C49 0.043(4) 0.076(6) 0.043(4) -0.019(4) 0.008(3) 0.004(4)
C50 0.070(7) 0.089(7) 0.047(5) -0.014(5) 0.000(4) 0.006(5)
C51 0.082(8) 0.109(9) 0.042(5) -0.032(5) -0.005(5) 0.006(6)
C52 0.069(6) 0.087(7) 0.058(6) -0.033(5) 0.014(5) -0.003(5)
C53 0.054(5) 0.072(6) 0.061(6) -0.027(4) 0.014(4) 0.002(4)
C54 0.039(4) 0.068(5) 0.045(4) -0.020(4) 0.006(3) 0.004(4)
C55 0.039(4) 0.057(5) 0.049(5) -0.011(4) 0.008(3) -0.002(3)
C56 0.033(4) 0.058(5) 0.032(3) -0.005(3) 0.007(3) -0.003(3)
C57 0.035(4) 0.052(4) 0.036(4) 0.002(3) 0.009(3) -0.001(3)
C58 0.042(4) 0.040(4) 0.051(4) -0.003(3) 0.010(3) -0.004(3)
C59 0.034(4) 0.049(4) 0.041(4) -0.007(3) 0.008(3) -0.001(3)
C60 0.053(5) 0.042(4) 0.065(5) -0.013(4) 0.021(4) -0.003(4)
C61 0.047(5) 0.052(5) 0.062(5) -0.019(4) 0.015(4) 0.000(4)
C62 0.041(4) 0.078(6) 0.052(5) -0.031(4) 0.007(4) 0.003(4)
C63 0.039(4) 0.058(5) 0.048(4) -0.013(3) 0.014(3) 0.004(3)
C64 0.033(4) 0.048(4) 0.050(4) -0.012(3) 0.010(3) -0.004(3)
C65 0.028(3) 0.051(4) 0.037(4) -0.004(3) 0.010(3) -0.004(3)
C66 0.041(4) 0.053(4) 0.028(3) -0.003(3) 0.005(3) 0.003(3)
C67 0.032(4) 0.049(4) 0.029(3) -0.001(3) 0.007(3) -0.001(3)
C68 0.039(4) 0.053(4) 0.036(4) 0.007(3) 0.010(3) 0.002(3)
C69 0.051(5) 0.053(5) 0.045(4) 0.011(3) 0.004(3) -0.004(4)
C70 0.075(7) 0.069(6) 0.047(5) 0.011(4) 0.007(4) 0.002(5)
C71 0.052(5) 0.054(5) 0.064(6) 0.016(4) -0.001(4) -0.002(4)
C72 0.046(5) 0.046(4) 0.054(5) 0.009(3) 0.007(4) -0.005(3)
C73 0.027(4) 0.049(4) 0.045(4) 0.001(3) 0.008(3) -0.003(3)
C74 0.032(4) 0.039(4) 0.050(4) 0.001(3) 0.015(3) 0.004(3)
C75 0.029(3) 0.040(4) 0.032(3) 0.003(3) 0.005(3) -0.002(3)
C76 0.028(3) 0.039(4) 0.039(4) -0.004(3) 0.009(3) -0.009(3)
C77 0.040(4) 0.035(4) 0.053(4) 0.007(3) 0.003(3) -0.005(3)
C78 0.048(4) 0.039(4) 0.044(4) 0.004(3) 0.006(3) -0.004(3)
C79 0.053(5) 0.036(4) 0.062(5) 0.005(3) 0.006(4) -0.011(3)
C80 0.072(6) 0.046(5) 0.052(5) 0.010(4) -0.001(4) 0.000(4)
C81 0.087(7) 0.060(5) 0.046(5) 0.014(4) -0.005(4) -0.013(5)
C82 0.071(6) 0.044(4) 0.046(5) 0.002(3) 0.001(4) -0.014(4)
C83 0.046(4) 0.041(4) 0.048(4) 0.002(3) 0.010(3) -0.008(3)
C84 0.046(4) 0.038(4) 0.044(4) 0.003(3) 0.006(3) -0.005(3)
C85 0.057(5) 0.049(4) 0.037(4) 0.000(3) 0.003(3) -0.012(4)
C86 0.041(4) 0.036(4) 0.059(5) 0.002(3) 0.009(3) -0.008(3)
C87 0.062(5) 0.043(4) 0.061(5) -0.007(4) 0.017(4) -0.008(4)
C88 0.072(6) 0.045(5) 0.054(5) -0.004(4) 0.015(4) -0.014(4)
C89 0.088(7) 0.048(5) 0.067(6) -0.014(4) 0.024(5) -0.007(5)
C90 0.088(7) 0.040(5) 0.065(6) -0.006(4) 0.008(5) -0.003(4)
C91 0.093(8) 0.036(4) 0.070(6) 0.002(4) 0.021(5) 0.001(4)
C92 0.067(6) 0.041(4) 0.064(6) -0.003(4) 0.015(4) 0.000(4)
C93 0.056(5) 0.037(4) 0.066(5) 0.008(4) 0.019(4) 0.005(4)
C94 0.043(4) 0.039(4) 0.052(4) 0.005(3) 0.015(3) -0.004(3)
C95 0.038(4) 0.039(4) 0.032(3) 0.000(3) 0.002(3) -0.006(3)
C96 0.049(5) 0.043(4) 0.050(4) 0.009(3) 0.014(4) 0.002(3)
C97 0.046(4) 0.043(4) 0.039(4) -0.002(3) 0.005(3) -0.005(3)
C98 0.056(5) 0.046(4) 0.049(5) 0.001(3) 0.007(4) 0.003(4)
C99 0.064(6) 0.046(5) 0.059(5) -0.013(4) 0.010(4) 0.000(4)
C100 0.091(7) 0.062(6) 0.039(5) -0.008(4) -0.004(4) -0.004(5)
C101 0.087(7) 0.055(5) 0.045(5) 0.002(4) 0.002(4) 0.004(5)
C102 0.052(5) 0.045(4) 0.043(4) -0.002(3) 0.011(3) -0.001(3)
C103 0.042(4) 0.047(4) 0.039(4) -0.003(3) 0.007(3) 0.002(3)
C104 0.047(5) 0.047(4) 0.040(4) 0.000(3) 0.002(3) -0.002(3)
C105 0.049(5) 0.049(5) 0.049(4) 0.008(3) 0.009(4) 0.008(4)
C106 0.052(5) 0.045(4) 0.058(5) 0.013(4) 0.015(4) 0.009(4)
C107 0.067(6) 0.050(5) 0.056(5) 0.011(4) 0.006(4) 0.006(4)
C108 0.072(6) 0.056(5) 0.065(6) 0.020(4) -0.004(5) 0.004(5)
C109 0.067(6) 0.056(6) 0.076(7) 0.024(5) 0.001(5) 0.003(5)
C110 0.077(7) 0.042(5) 0.069(6) 0.012(4) 0.007(5) 0.007(4)
C111 0.045(5) 0.039(4) 0.060(5) 0.013(3) 0.009(4) 0.000(3)
C112 0.059(5) 0.035(4) 0.069(6) 0.003(4) 0.016(4) 0.000(4)
C113 0.036(4) 0.038(4) 0.049(4) 0.004(3) 0.007(3) 0.001(3)
C114 0.036(4) 0.042(4) 0.049(4) 0.001(3) 0.010(3) -0.001(3)
C115 0.042(4) 0.042(4) 0.038(4) 0.003(3) 0.002(3) -0.001(3)
C116 0.078(6) 0.043(4) 0.041(4) 0.007(3) 0.012(4) 0.010(4)
C117 0.076(6) 0.057(5) 0.032(4) 0.006(3) 0.006(4) 0.008(4)
C118 0.089(7) 0.055(5) 0.054(5) -0.001(4) 0.017(5) 0.023(5)
C119 0.063(6) 0.084(7) 0.074(7) 0.007(5) 0.021(5) 0.024(5)
C120 0.051(5) 0.067(6) 0.076(6) 0.018(5) 0.021(5) 0.019(4)
C121 0.056(5) 0.068(6) 0.049(5) 0.005(4) 0.021(4) 0.011(4)
C122 0.044(5) 0.060(5) 0.060(5) 0.016(4) 0.012(4) 0.006(4)
C123 0.051(6) 0.073(6) 0.103(8) 0.026(6) 0.031(5) 0.008(5)
C124 0.059(6) 0.051(5) 0.111(8) 0.013(5) 0.043(6) 0.007(4)
C125 0.036(14) 0.071(13) 0.064(14) -0.009(11) 0.019(10) -0.024(11)
C126 0.054(14) 0.091(18) 0.092(18) -0.031(15) 0.009(12) 0.004(12)
C127 0.081(18) 0.064(13) 0.14(2) 0.025(15) 0.073(18) -0.012(12)
C128 0.12(2) 0.051(13) 0.14(2) 0.008(14) 0.09(2) -0.021(13)
C129 0.10(2) 0.037(12) 0.080(16) -0.002(10) 0.040(14) -0.024(11)
C25' 0.027(12) 0.059(14) 0.13(3) 0.026(16) 0.003(13) -0.021(10)
C26' 0.068(16) 0.057(13) 0.23(4) 0.055(19) 0.10(2) 0.022(12)
C27' 0.07(2) 0.12(3) 0.23(5) 0.10(3) 0.07(2) 0.016(18)
C28' 0.16(4) 0.048(15) 0.22(4) 0.03(2) 0.12(4) 0.007(17)
C29' 0.052(15) 0.054(15) 0.20(4) -0.01(2) 0.04(2) -0.003(11)
C130 0.053(6) 0.059(6) 0.119(9) 0.025(6) 0.039(6) 0.006(5)
C131 0.060(6) 0.053(5) 0.067(6) 0.014(4) 0.020(4) 0.000(4)
C132 0.043(4) 0.055(5) 0.048(4) 0.012(4) 0.009(3) -0.001(4)
C133 0.043(4) 0.046(4) 0.042(4) 0.008(3) 0.009(3) 0.003(3)
C134 0.060(5) 0.050(4) 0.032(4) 0.002(3) -0.003(3) -0.013(4)
C135 0.069(6) 0.059(5) 0.030(4) 0.006(3) 0.001(4) -0.024(4)
C136 0.084(7) 0.061(5) 0.038(4) 0.008(4) 0.000(4) -0.023(5)
C137 0.084(8) 0.072(7) 0.063(6) 0.013(5) 0.011(5) -0.031(6)
C138 0.070(7) 0.093(8) 0.069(6) 0.014(5) 0.014(5) -0.042(6)
C139 0.056(6) 0.079(6) 0.054(5) -0.002(4) 0.005(4) -0.018(5)
C140 0.056(5) 0.074(6) 0.031(4) 0.000(4) 0.004(3) -0.024(4)
C141 0.044(4) 0.063(5) 0.035(4) -0.006(3) 0.006(3) -0.010(4)
C142 0.045(5) 0.077(6) 0.046(5) -0.006(4) 0.017(4) -0.010(4)
C143 0.041(4) 0.062(5) 0.052(5) -0.014(4) 0.015(4) -0.006(4)
C144 0.053(6) 0.069(6) 0.104(8) -0.015(5) 0.039(6) -0.003(5)
C149 0.055(6) 0.061(5) 0.128(9) -0.025(6) 0.042(6) 0.001(4)
C145 0.049(12) 0.066(13) 0.063(15) 0.011(13) 0.037(13) -0.003(9)
C146 0.040(12) 0.093(19) 0.13(3) 0.01(2) 0.036(16) -0.001(12)
C147 0.053(16) 0.11(2) 0.16(3) -0.05(2) 0.014(18) 0.010(15)
C148 0.063(9) 0.064(7) 0.130(12) -0.018(9) 0.039(8) 0.004(7)
C45' 0.059(16) 0.091(17) 0.084(19) 0.019(17) 0.060(18) 0.010(12)
C46' 0.10(3) 0.074(18) 0.15(3) 0.00(2) 0.06(3) 0.024(16)
C47' 0.042(14) 0.065(14) 0.22(4) -0.02(2) 0.062(18) 0.013(11)
C48' 0.063(9) 0.067(7) 0.131(12) -0.025(9) 0.038(8) 0.000(7)
C150 0.047(5) 0.059(5) 0.059(5) -0.012(4) 0.014(4) -0.006(4)
C151 0.044(4) 0.051(4) 0.033(4) -0.004(3) 0.004(3) -0.001(3)
C152 0.040(4) 0.052(4) 0.024(3) -0.002(3) 0.000(3) -0.010(3)
Cl1 0.157(4) 0.0626(17) 0.123(3) -0.0287(18) 0.057(3) -0.030(2)
O1 0.119(10) 0.119(9) 0.288(18) -0.032(10) 0.081(11) -0.002(7)
O2 0.167(10) 0.081(6) 0.099(7) -0.019(5) 0.017(6) -0.050(6)
O3 0.159(11) 0.097(7) 0.211(13) -0.081(8) -0.055(9) 0.046(7)
O4 0.245(16) 0.077(6) 0.195(13) 0.020(7) -0.126(12) -0.057(8)
Cl2 0.0556(12) 0.0580(11) 0.0470(10) 0.0125(8) 0.0106(9) 0.0085(9)
O5 0.076(6) 0.091(6) 0.170(9) 0.001(6) 0.053(6) 0.002(5)
O6 0.117(6) 0.075(5) 0.053(4) 0.011(3) 0.019(4) 0.002(4)
O7 0.085(5) 0.114(6) 0.060(4) 0.015(4) -0.011(4) -0.030(5)
O8 0.179(10) 0.074(5) 0.055(4) 0.021(4) 0.005(5) 0.030(5)
Cl3 0.0495(10) 0.0444(9) 0.0396(9) 0.0046(7) 0.0075(7) 0.0062(8)
O9 0.052(4) 0.103(6) 0.172(9) -0.023(6) 0.047(5) -0.004(4)
O10 0.185(10) 0.057(4) 0.048(4) -0.002(3) -0.024(5) 0.027(5)
O11 0.107(6) 0.068(4) 0.043(3) 0.004(3) 0.009(3) -0.005(4)
O12 0.074(4) 0.059(4) 0.054(4) 0.002(3) -0.002(3) -0.009(3)
Cl4 0.0636(14) 0.0657(13) 0.0750(15) 0.0199(11) 0.0329(11) 0.0126(11)
O13 0.113(8) 0.232(13) 0.063(6) 0.006(7) 0.008(5) 0.021(8)
O14 0.081(6) 0.085(5) 0.113(7) -0.009(4) 0.010(5) -0.025(4)
O15 0.115(7) 0.072(5) 0.081(5) -0.025(4) -0.014(4) 0.035(4)
O16 0.065(4) 0.059(4) 0.105(6) 0.008(3) 0.035(4) 0.008(3)
Cl5 0.0721(17) 0.0579(14) 0.132(3) -0.0097(14) 0.0478(17) -0.0053(12)
O17 0.161(12) 0.148(11) 0.209(15) 0.047(10) -0.048(10) -0.076(9)
O18 0.145(11) 0.247(15) 0.156(11) -0.049(10) 0.097(9) -0.057(10)
O19 0.118(8) 0.114(7) 0.132(8) -0.064(6) -0.046(6) 0.061(6)
O20 0.138(9) 0.104(7) 0.189(11) 0.028(7) 0.090(8) 0.039(7)
Cl6 0.116(3) 0.0690(16) 0.0805(19) -0.0192(13) 0.0157(17) 0.0126(16)
O21 0.234(17) 0.114(9) 0.260(18) 0.021(10) 0.107(14) -0.059(10)
O22 0.205(13) 0.129(9) 0.098(8) -0.019(6) -0.040(8) 0.056(9)
O23 0.212(12) 0.087(6) 0.078(6) -0.006(4) 0.035(7) 0.047(7)
O24 0.170(10) 0.076(5) 0.116(8) 0.009(5) 0.044(7) 0.034(6)
Cl7 0.241(6) 0.095(2) 0.0640(19) 0.0063(17) -0.007(3) -0.057(3)
O25 0.58(4) 0.232(17) 0.077(9) 0.035(10) 0.093(15) 0.16(2)
O26 0.36(3) 0.136(13) 0.56(5) 0.12(2) -0.23(3) -0.117(18)
O27 0.26(2) 0.220(17) 0.29(2) 0.147(16) 0.183(18) 0.070(15)
O28 0.226(16) 0.185(12) 0.093(8) -0.044(8) 0.000(9) -0.051(11)
Cl8 0.128(3) 0.0824(18) 0.0566(15) -0.0108(12) -0.0095(15) 0.0425(18)
O29 0.162(11) 0.132(8) 0.094(7) -0.039(6) -0.031(7) 0.011(7)
O30 0.119(9) 0.113(8) 0.232(15) -0.010(8) 0.054(9) -0.005(7)
O31 0.173(11) 0.073(6) 0.122(8) 0.018(5) -0.009(7) -0.026(6)
O32 0.130(8) 0.126(7) 0.080(6) 0.026(5) -0.012(5) -0.036(6)

loop_
_atom_type_symbol
_atom_type_description
_atom_type_scat_dispersion_real
_atom_type_scat_dispersion_imag
_atom_type_scat_source
C C 0.0181 0.0091 'International Tables Vol C Tables 4.2.6.8 and 6.1.1.4'
H H 0.0000 0.0000 'International Tables Vol C Tables 4.2.6.8 and 6.1.1.4'
N N 0.0311 0.0180 'International Tables Vol C Tables 4.2.6.8 and 6.1.1.4'
O O 0.0492 0.0322 'International Tables Vol C Tables 4.2.6.8 and 6.1.1.4'
Cl Cl 0.3639 0.7018 'International Tables Vol C Tables 4.2.6.8 and 6.1.1.4'
Zn Zn -1.5491 0.6778 'International Tables Vol C Tables 4.2.6.8 and 6.1.1.4'

loop_
_geom_angle_atom_site_label_1
_geom_angle_atom_site_label_2
_geom_angle_atom_site_label_3
_geom_angle
N1 Zn1 N7 91.5(2)
N1 Zn1 N4 175.7(2)
N7 Zn1 N4 90.9(2)
N1 Zn1 N10 90.1(2)
N7 Zn1 N10 102.7(2)
N4 Zn1 N10 93.0(2)
N1 Zn1 N11 87.2(2)
N7 Zn1 N11 163.8(2)
N4 Zn1 N11 91.6(2)
N10 Zn1 N11 61.2(2)
N1 Zn1 N8 89.8(2)
N7 Zn1 N8 62.1(2)
N4 Zn1 N8 88.1(2)
N10 Zn1 N8 164.7(2)
N11 Zn1 N8 134.1(2)
N6 Zn2 N3 108.0(2)
N6 Zn2 N12 92.8(2)
N3 Zn2 N12 91.8(2)
N6 Zn2 N9 92.2(2)
N3 Zn2 N9 93.8(2)
N12 Zn2 N9 170.9(2)
N6 Zn2 N2 169.6(2)
N3 Zn2 N2 61.8(2)
N12 Zn2 N2 86.4(2)
N9 Zn2 N2 90.0(2)
N6 Zn2 N5 60.6(2)
N3 Zn2 N5 168.6(2)
N12 Zn2 N5 88.0(2)
N9 Zn2 N5 87.8(2)
N2 Zn2 N5 129.6(2)
N13 Zn3 N16 171.8(2)
N13 Zn3 N19 94.8(2)
N16 Zn3 N19 90.5(2)
N13 Zn3 N22 92.4(2)
N16 Zn3 N22 91.8(2)
N19 Zn3 N22 108.8(2)
N13 Zn3 N20 91.0(2)
N16 Zn3 N20 86.1(2)
N19 Zn3 N20 61.1(2)
N22 Zn3 N20 169.6(2)
N13 Zn3 N23 87.7(2)
N16 Zn3 N23 88.1(2)
N19 Zn3 N23 170.0(2)
N22 Zn3 N23 61.3(2)
N20 Zn3 N23 128.7(2)
N24 Zn4 N15 91.5(2)
N24 Zn4 N21 174.9(2)
N15 Zn4 N21 91.8(3)
N24 Zn4 N18 94.4(2)
N15 Zn4 N18 104.7(2)
N21 Zn4 N18 88.5(2)
N24 Zn4 N17 90.2(2)
N15 Zn4 N17 166.4(2)
N21 Zn4 N17 87.4(2)
N18 Zn4 N17 61.7(2)
N24 Zn4 N14 88.3(2)
N15 Zn4 N14 61.5(2)
N21 Zn4 N14 90.0(2)
N18 Zn4 N14 166.1(2)
N17 Zn4 N14 132.1(2)
C1 N1 C19 117.8(6)
C1 N1 Zn1 120.0(5)
C19 N1 Zn1 122.2(5)
C19 N2 C18 117.6(6)
C19 N2 Zn2 150.7(5)
C18 N2 Zn2 91.7(4)
C17 N3 C18 118.0(6)
C17 N3 Zn2 146.5(5)
C18 N3 Zn2 95.4(4)
C20 N4 C38 118.4(7)
C20 N4 Zn1 119.4(6)
C38 N4 Zn1 122.2(5)
C37 N5 C38 119.3(7)
C37 N5 Zn2 91.0(5)
C38 N5 Zn2 149.7(5)
C36 N6 C37 119.0(7)
C36 N6 Zn2 144.7(6)
C37 N6 Zn2 96.3(5)
C39 N7 C57 119.5(7)
C39 N7 Zn1 146.9(6)
C57 N7 Zn1 93.7(4)
C57 N8 C56 118.5(6)
C57 N8 Zn1 92.2(4)
C56 N8 Zn1 149.3(5)
C55 N9 C56 117.8(7)
C55 N9 Zn2 118.9(6)
C56 N9 Zn2 123.3(5)
C58 N10 C76 119.2(6)
C58 N10 Zn1 147.5(5)
C76 N10 Zn1 93.1(4)
C75 N11 C76 119.5(6)
C75 N11 Zn1 147.9(5)
C76 N11 Zn1 92.5(4)
C74 N12 C75 117.7(6)
C74 N12 Zn2 118.5(5)
C75 N12 Zn2 123.7(4)
C77 N13 C95 117.3(7)
C77 N13 Zn3 119.7(5)
C95 N13 Zn3 123.0(5)
C94 N14 C95 118.9(6)
C94 N14 Zn4 91.9(5)
C95 N14 Zn4 149.2(5)
C93 N15 C94 117.8(7)
C93 N15 Zn4 147.2(6)
C94 N15 Zn4 95.0(5)
C96 N16 C114 117.0(7)
C96 N16 Zn3 118.0(5)
C114 N16 Zn3 125.0(5)
C113 N17 C114 117.7(7)
C113 N17 Zn4 93.7(5)
C114 N17 Zn4 148.6(5)
C112 N18 C113 116.7(7)
C112 N18 Zn4 149.6(6)
C113 N18 Zn4 93.7(4)
C115 N19 C133 118.6(7)
C115 N19 Zn3 145.4(6)
C133 N19 Zn3 95.8(5)
C132 N20 C133 118.4(7)
C132 N20 Zn3 150.8(6)
C133 N20 Zn3 90.6(4)
C131 N21 C132 119.2(8)
C131 N21 Zn4 119.2(6)
C132 N21 Zn4 121.4(5)
C134 N22 C152 118.3(7)
C134 N22 Zn3 146.1(6)
C152 N22 Zn3 95.6(4)
C151 N23 C152 119.9(7)
C151 N23 Zn3 149.7(5)
C152 N23 Zn3 90.4(5)
C150 N24 C151 118.8(7)
C150 N24 Zn4 119.2(6)
C151 N24 Zn4 122.0(5)
N1 C1 C2 126.2(7)
C3 C2 C1 122.7(7)
C3 C2 C7 120.5(7)
C1 C2 C7 116.8(7)
C4 C3 C2 120.4(8)
C3 C4 C5 120.0(8)
C6 C5 C4 120.8(9)
C5 C6 C7 120.4(8)
C6 C7 C8 124.5(7)
C6 C7 C2 117.8(7)
C8 C7 C2 117.8(7)
C9 C8 C19 119.0(6)
C9 C8 C7 123.0(7)
C19 C8 C7 117.9(6)
C8 C9 C10 120.1(7)
C9 C10 C18 116.8(7)
C9 C10 C11 125.2(7)
C18 C10 C11 118.0(6)
C12 C11 C16 119.1(7)
C12 C11 C10 125.6(7)
C16 C11 C10 115.4(6)
C13 C12 C11 119.7(8)
C14 C13 C12 122.7(9)
C13 C14 C15 119.2(8)
C14 C15 C16 120.0(8)
C15 C16 C17 120.2(7)
C15 C16 C11 119.3(7)
C17 C16 C11 120.5(7)
N3 C17 C16 123.8(7)
N2 C18 N3 111.1(6)
N2 C18 C10 124.6(6)
N3 C18 C10 124.4(6)
N2 C19 N1 114.7(6)
N2 C19 C8 121.9(6)
N1 C19 C8 123.5(6)
N4 C20 C21 123.1(8)
C26 C21 C20 121.2(8)
C26 C21 C22 118.8(8)
C20 C21 C22 120.0(9)
C23 C22 C21 120.1(10)
C22 C23 C24 120.5(10)
C25 C24 C23 121.9(10)
C24 C25 C26 117.3(10)
C21 C26 C25 121.4(8)
C21 C26 C27 117.5(8)
C25 C26 C27 121.1(9)
C28 C27 C38 117.7(8)
C28 C27 C26 126.4(8)
C38 C27 C26 115.8(8)
C27 C28 C29 122.4(8)
C28 C29 C37 115.5(8)
C28 C29 C30 126.7(8)
C37 C29 C30 117.8(8)
C31 C30 C35 118.7(9)
C31 C30 C29 124.5(9)
C35 C30 C29 116.8(8)
C32 C31 C30 120.4(11)
C33 C32 C31 120.9(10)
C32 C33 C34 121.7(10)
C33 C34 C35 118.4(10)
C34 C35 C30 119.9(8)
C34 C35 C36 119.9(9)
C30 C35 C36 120.2(8)
N6 C36 C35 122.3(8)
N5 C37 N6 112.1(7)
N5 C37 C29 124.1(7)
N6 C37 C29 123.8(7)
N5 C38 N4 115.1(7)
N5 C38 C27 121.0(8)
N4 C38 C27 123.9(7)
N7 C39 C40 121.5(8)
C45 C40 C39 121.6(8)
C45 C40 C41 120.6(8)
C39 C40 C41 117.7(8)
C42 C41 C40 118.4(10)
C41 C42 C43 120.4(9)
C44 C43 C42 122.4(9)
C43 C44 C45 117.6(9)
C40 C45 C44 120.5(8)
C40 C45 C46 116.9(7)
C44 C45 C46 122.6(8)
C47 C46 C57 115.4(7)
C47 C46 C45 127.1(8)
C57 C46 C45 117.5(7)
C48 C47 C46 121.0(7)
C47 C48 C56 118.2(7)
C47 C48 C49 123.1(8)
C56 C48 C49 118.7(8)
C50 C49 C54 118.5(8)
C50 C49 C48 124.7(9)
C54 C49 C48 116.8(7)
C51 C50 C49 119.4(10)
C50 C51 C52 122.5(9)
C53 C52 C51 118.8(9)
C52 C53 C54 120.5(10)
C53 C54 C49 120.2(8)
C53 C54 C55 121.2(9)
C49 C54 C55 118.6(7)
N9 C55 C54 124.9(8)
N8 C56 N9 114.8(6)
N8 C56 C48 121.9(7)
N9 C56 C48 123.3(7)
N8 C57 N7 112.1(6)
N8 C57 C46 124.9(7)
N7 C57 C46 123.0(7)
N10 C58 C59 122.6(7)
C64 C59 C60 120.4(7)
C64 C59 C58 120.0(7)
C60 C59 C58 119.5(7)
C61 C60 C59 119.5(8)
C60 C61 C62 120.7(8)
C61 C62 C63 121.7(8)
C62 C63 C64 118.6(8)
C59 C64 C63 119.0(7)
C59 C64 C65 117.5(7)
C63 C64 C65 123.4(7)
C66 C65 C76 116.3(6)
C66 C65 C64 127.0(7)
C76 C65 C64 116.7(7)
C65 C66 C67 121.5(7)
C75 C67 C66 117.7(6)
C75 C67 C68 118.7(6)
C66 C67 C68 123.6(6)
C73 C68 C69 120.4(7)
C73 C68 C67 116.5(7)
C69 C68 C67 123.1(7)
C70 C69 C68 118.8(8)
C71 C70 C69 119.7(9)
C72 C71 C70 120.9(8)
C71 C72 C73 121.6(8)
C68 C73 C72 118.6(7)
C68 C73 C74 119.9(7)
C72 C73 C74 121.5(7)
N12 C74 C73 124.7(7)
N11 C75 N12 115.7(6)
N11 C75 C67 121.9(6)
N12 C75 C67 122.4(6)
N11 C76 N10 113.0(6)
N11 C76 C65 123.1(6)
N10 C76 C65 123.8(6)
N13 C77 C78 124.9(7)
C77 C78 C83 119.4(7)
C77 C78 C79 120.8(7)
C83 C78 C79 119.9(7)
C80 C79 C78 120.3(8)
C79 C80 C81 119.3(8)
C82 C81 C80 122.3(9)
C81 C82 C83 119.7(8)
C82 C83 C84 124.3(7)
C82 C83 C78 118.5(7)
C84 C83 C78 117.2(7)
C85 C84 C83 124.1(7)
C85 C84 C95 117.0(7)
C83 C84 C95 118.9(7)
C86 C85 C84 120.3(7)
C94 C86 C85 117.2(7)
C94 C86 C87 118.2(7)
C85 C86 C87 124.5(8)
C88 C87 C92 119.5(8)
C88 C87 C86 124.3(8)
C92 C87 C86 116.2(8)
C89 C88 C87 118.4(9)
C90 C89 C88 122.4(9)
C89 C90 C91 119.4(8)
C90 C91 C92 120.7(9)
C91 C92 C93 120.9(8)
C91 C92 C87 119.5(9)
C93 C92 C87 119.4(7)
N15 C93 C92 124.4(8)
N14 C94 N15 111.6(7)
N14 C94 C86 124.6(7)
N15 C94 C86 123.8(7)
N14 C95 N13 115.7(6)
N14 C95 C84 122.0(6)
N13 C95 C84 122.3(6)
N16 C96 C97 125.1(7)
C102 C97 C98 120.7(7)
C102 C97 C96 119.0(7)
C98 C97 C96 120.4(7)
C99 C98 C97 119.9(8)
C98 C99 C100 120.1(8)
C101 C100 C99 121.8(8)
C100 C101 C102 118.4(8)
C97 C102 C101 119.1(7)
C97 C102 C103 117.6(7)
C101 C102 C103 123.3(7)
C104 C103 C114 117.7(7)
C104 C103 C102 124.2(7)
C114 C103 C102 118.0(7)
C105 C104 C103 121.4(7)
C104 C105 C113 117.0(7)
C104 C105 C106 126.6(8)
C113 C105 C106 116.4(7)
C107 C106 C111 120.1(7)
C107 C106 C105 122.7(8)
C111 C106 C105 117.1(8)
C108 C107 C106 118.6(9)
C109 C108 C107 121.7(9)
C110 C109 C108 120.3(9)
C109 C110 C111 120.8(9)
C112 C111 C106 120.4(7)
C112 C111 C110 121.1(8)
C106 C111 C110 118.4(8)
N18 C112 C111 124.3(8)
N17 C113 N18 110.9(7)
N17 C113 C105 124.0(7)
N18 C113 C105 125.1(7)
N17 C114 N16 114.6(7)
N17 C114 C103 122.1(7)
N16 C114 C103 123.3(7)
N19 C115 C116 123.8(7)
C117 C116 C121 121.0(9)
C117 C116 C115 120.7(8)
C121 C116 C115 118.3(7)
C118 C117 C116 119.7(9)
C117 C118 C119 120.1(9)
C118 C119 C120 121.3(9)
C121 C120 C119 120.2(10)
C120 C121 C116 117.6(8)
C120 C121 C122 124.4(9)
C116 C121 C122 117.9(8)
C123 C122 C133 116.1(8)
C123 C122 C121 126.7(8)
C133 C122 C121 117.2(8)
C124 C123 C122 122.0(9)
C123 C124 C132 119.0(9)
C123 C124 C25' 127.0(15)
C132 C124 C25' 112.3(14)
C123 C124 C125 122.9(13)
C132 C124 C125 116.6(12)
C25' C124 C125 25.8(12)
C126 C125 C130 124(2)
C126 C125 C124 123(2)
C130 C125 C124 110.5(15)
C125 C126 C127 115(3)
C126 C127 C128 123(2)
C129 C128 C127 120(2)
C128 C129 C130 118(2)
C26' C25' C130 118(2)
C26' C25' C124 121(2)
C130 C25' C124 116(2)
C25' C26' C27' 121(2)
C28' C27' C26' 118(3)
C27' C28' C29' 120(3)
C28' C29' C130 126(3)
C131 C130 C29' 119.3(14)
C131 C130 C125 122.4(12)
C29' C130 C125 116.6(17)
C131 C130 C25' 114.5(13)
C29' C130 C25' 111.0(19)
C125 C130 C25' 27.2(11)
C131 C130 C129 118.4(14)
C29' C130 C129 32.0(16)
C125 C130 C129 115.9(17)
C25' C130 C129 126.5(16)
N21 C131 C130 124.3(9)
N20 C132 N21 115.6(7)
N20 C132 C124 121.1(8)
N21 C132 C124 123.4(7)
N20 C133 N19 112.5(7)
N20 C133 C122 123.4(7)
N19 C133 C122 124.1(7)
N22 C134 C135 123.5(9)
C134 C135 C140 120.2(8)
C134 C135 C136 120.6(9)
C140 C135 C136 119.2(8)
C137 C136 C135 120.3(11)
C136 C137 C138 120.0(10)
C137 C138 C139 122.6(9)
C138 C139 C140 118.6(10)
C139 C140 C135 119.2(8)
C139 C140 C141 124.5(9)
C135 C140 C141 116.2(7)
C142 C141 C152 116.3(7)
C142 C141 C140 125.9(8)
C152 C141 C140 117.8(8)
C143 C142 C141 121.5(8)
C142 C143 C144 124.9(8)
C142 C143 C151 118.1(8)
C144 C143 C151 117.0(8)
C145 C144 C149 114.1(14)
C145 C144 C143 126.3(15)
C149 C144 C143 118.5(8)
C145 C144 C45' 26.1(14)
C149 C144 C45' 120.7(16)
C143 C144 C45' 118.4(15)
C48' C149 C150 117.3(14)
C48' C149 C144 122.1(14)
C150 C149 C144 118.5(9)
C48' C149 C148 30.6(14)
C150 C149 C148 119.9(14)
C144 C149 C148 118.8(13)
C144 C145 C146 124(2)
C145 C146 C147 124(2)
C146 C147 C148 110(3)
C149 C148 C147 126(3)
C46' C45' C144 115(3)
C45' C46' C47' 119(3)
C48' C47' C46' 126(2)
C149 C48' C47' 113(2)
N24 C150 C149 124.3(9)
N23 C151 N24 116.6(7)
N23 C151 C143 120.8(7)
N24 C151 C143 122.7(7)
N23 C152 N22 112.6(6)
N23 C152 C141 123.4(7)
N22 C152 C141 124.0(7)
O4 Cl1 O3 116.4(9)
O4 Cl1 O2 112.4(7)
O3 Cl1 O2 114.8(8)
O4 Cl1 O1 107.1(12)
O3 Cl1 O1 98.7(9)
O2 Cl1 O1 105.5(8)
O5 Cl2 O6 109.8(6)
O5 Cl2 O8 108.5(6)
O6 Cl2 O8 110.2(5)
O5 Cl2 O7 107.2(6)
O6 Cl2 O7 108.9(5)
O8 Cl2 O7 112.2(5)
O10 Cl3 O11 109.2(4)
O10 Cl3 O9 110.5(6)
O11 Cl3 O9 106.6(6)
O10 Cl3 O12 110.7(5)
O11 Cl3 O12 110.5(4)
O9 Cl3 O12 109.3(5)
O13 Cl4 O15 121.7(7)
O13 Cl4 O16 117.3(6)
O15 Cl4 O16 112.7(5)
O13 Cl4 O14 98.8(7)
O15 Cl4 O14 99.3(5)
O16 Cl4 O14 100.8(5)
O18 Cl5 O20 116.8(8)
O18 Cl5 O19 122.4(9)
O20 Cl5 O19 114.1(7)
O18 Cl5 O17 94.9(9)
O20 Cl5 O17 99.3(9)
O19 Cl5 O17 101.9(7)
O23 Cl6 O22 114.2(8)
O23 Cl6 O24 108.5(6)
O22 Cl6 O24 111.7(7)
O23 Cl6 O21 109.1(9)
O22 Cl6 O21 102.2(10)
O24 Cl6 O21 110.9(8)
O26 Cl7 O28 103.9(12)
O26 Cl7 O27 116.0(17)
O28 Cl7 O27 110.7(13)
O26 Cl7 O25 116(2)
O28 Cl7 O25 104.6(14)
O27 Cl7 O25 105.3(9)
O29 Cl8 O31 122.0(7)
O29 Cl8 O32 116.9(7)
O31 Cl8 O32 115.6(6)
O29 Cl8 O30 93.5(8)
O31 Cl8 O30 100.2(7)
O32 Cl8 O30 100.1(7)
N25 C153 C154 175(2)
N26 C155 C156 174.5(18)
N27 C157 C158 177.9(12)
N28 C159 C160 175(4)
N29 C161 C162 178.1(13)
N30 C163 C164 177(2)
N31 C165 C166 170(3)
N32 C167 C168 158(3)
N33 C181 C182 166(9)
N34 C183 C184 162(6)
C171 O33 C170 122(2)
O33 C170 C169 111(2)
O33 C171 C172 113(2)
C175 O34 C174 119(2)
O34 C174 C173 114(3)
O34 C175 C176 115(3)
C179 O35 C178 108(2)
O35 C178 C177 115(3)
O35 C179 C180 111(2)

loop_
_geom_bond_atom_site_label_1
_geom_bond_atom_site_label_2
_geom_bond_distance
Zn1 N1 2.135(6)
Zn1 N7 2.141(6)
Zn1 N4 2.145(6)
Zn1 N10 2.193(6)
Zn1 N11 2.214(6)
Zn1 N8 2.215(6)
Zn2 N6 2.129(6)
Zn2 N3 2.149(6)
Zn2 N12 2.153(6)
Zn2 N9 2.156(6)
Zn2 N2 2.249(6)
Zn2 N5 2.295(6)
Zn3 N13 2.109(6)
Zn3 N16 2.145(6)
Zn3 N19 2.155(7)
Zn3 N22 2.164(6)
Zn3 N20 2.279(6)
Zn3 N23 2.284(6)
Zn4 N24 2.134(7)
Zn4 N15 2.143(6)
Zn4 N21 2.157(7)
Zn4 N18 2.182(6)
Zn4 N17 2.209(6)
Zn4 N14 2.252(6)
N1 C1 1.292(9)
N1 C19 1.380(9)
N2 C19 1.347(9)
N2 C18 1.359(9)
N3 C17 1.300(9)
N3 C18 1.382(9)
N4 C20 1.317(10)
N4 C38 1.377(10)
N5 C37 1.313(9)
N5 C38 1.343(10)
N6 C36 1.309(10)
N6 C37 1.384(10)
N7 C39 1.295(10)
N7 C57 1.385(10)
N8 C57 1.324(9)
N8 C56 1.349(9)
N9 C55 1.280(10)
N9 C56 1.397(10)
N10 C58 1.316(9)
N10 C76 1.351(9)
N11 C75 1.334(9)
N11 C76 1.339(9)
N12 C74 1.304(9)
N12 C75 1.387(9)
N13 C77 1.312(9)
N13 C95 1.386(9)
N14 C94 1.332(9)
N14 C95 1.345(9)
N15 C93 1.293(10)
N15 C94 1.390(10)
N16 C96 1.298(10)
N16 C114 1.389(9)
N17 C113 1.347(9)
N17 C114 1.361(9)
N18 C112 1.316(10)
N18 C113 1.387(10)
N19 C115 1.308(9)
N19 C133 1.362(10)
N20 C132 1.335(10)
N20 C133 1.351(10)
N21 C131 1.300(10)
N21 C132 1.376(10)
N22 C134 1.294(10)
N22 C152 1.365(10)
N23 C151 1.323(10)
N23 C152 1.363(9)
N24 C150 1.307(10)
N24 C151 1.363(10)
C1 C2 1.434(11)
C2 C3 1.381(10)
C2 C7 1.446(11)
C3 C4 1.354(13)
C4 C5 1.412(14)
C5 C6 1.374(12)
C6 C7 1.389(11)
C7 C8 1.445(10)
C8 C9 1.387(10)
C8 C19 1.420(10)
C9 C10 1.398(10)
C10 C18 1.400(10)
C10 C11 1.460(10)
C11 C12 1.386(10)
C11 C16 1.438(10)
C12 C13 1.381(12)
C13 C14 1.369(13)
C14 C15 1.399(12)
C15 C16 1.404(11)
C16 C17 1.410(11)
C20 C21 1.407(11)
C21 C26 1.395(13)
C21 C22 1.438(12)
C22 C23 1.341(14)
C23 C24 1.405(17)
C24 C25 1.394(15)
C25 C26 1.410(12)
C26 C27 1.471(12)
C27 C28 1.350(12)
C27 C38 1.435(11)
C28 C29 1.386(12)
C29 C37 1.417(10)
C29 C30 1.446(12)
C30 C31 1.385(12)
C30 C35 1.427(13)
C31 C32 1.384(14)
C32 C33 1.364(16)
C33 C34 1.377(13)
C34 C35 1.420(12)
C35 C36 1.444(11)
C39 C40 1.431(11)
C40 C45 1.382(13)
C40 C41 1.453(13)
C41 C42 1.363(13)
C42 C43 1.403(16)
C43 C44 1.397(13)
C44 C45 1.416(11)
C45 C46 1.449(12)
C46 C47 1.399(12)
C46 C57 1.408(10)
C47 C48 1.392(12)
C48 C56 1.399(10)
C48 C49 1.437(11)
C49 C50 1.393(12)
C49 C54 1.430(13)
C50 C51 1.389(14)
C51 C52 1.392(16)
C52 C53 1.373(13)
C53 C54 1.403(11)
C54 C55 1.433(11)
C58 C59 1.414(10)
C59 C64 1.411(11)
C59 C60 1.411(10)
C60 C61 1.370(12)
C61 C62 1.372(13)
C62 C63 1.404(12)
C63 C64 1.410(11)
C64 C65 1.444(10)
C65 C66 1.369(10)
C65 C76 1.426(9)
C66 C67 1.406(10)
C67 C75 1.405(9)
C67 C68 1.464(10)
C68 C73 1.384(11)
C68 C69 1.404(10)
C69 C70 1.398(12)
C70 C71 1.394(13)
C71 C72 1.322(12)
C72 C73 1.411(11)
C73 C74 1.417(10)
C77 C78 1.414(11)
C78 C83 1.416(10)
C78 C79 1.425(11)
C79 C80 1.368(12)
C80 C81 1.389(13)
C81 C82 1.382(12)
C82 C83 1.404(11)
C83 C84 1.415(10)
C84 C85 1.407(11)
C84 C95 1.437(10)
C85 C86 1.404(11)
C86 C94 1.388(11)
C86 C87 1.456(11)
C87 C88 1.403(12)
C87 C92 1.425(13)
C88 C89 1.398(12)
C89 C90 1.372(14)
C90 C91 1.384(13)
C91 C92 1.390(12)
C92 C93 1.418(12)
C96 C97 1.432(11)
C97 C102 1.386(11)
C97 C98 1.419(11)
C98 C99 1.341(12)
C99 C100 1.397(13)
C100 C101 1.385(12)
C101 C102 1.417(11)
C102 C103 1.451(10)
C103 C104 1.396(11)
C103 C114 1.407(10)
C104 C105 1.371(11)
C105 C113 1.403(11)
C105 C106 1.465(11)
C106 C107 1.399(12)
C106 C111 1.405(12)
C107 C108 1.395(12)
C108 C109 1.369(14)
C109 C110 1.354(13)
C110 C111 1.423(11)
C111 C112 1.400(12)
C115 C116 1.446(12)
C116 C117 1.397(11)
C116 C121 1.429(12)
C117 C118 1.365(13)
C118 C119 1.386(15)
C119 C120 1.390(13)
C120 C121 1.390(12)
C121 C122 1.443(12)
C122 C123 1.373(13)
C122 C133 1.428(11)
C123 C124 1.348(13)
C124 C132 1.436(12)
C124 C25' 1.46(3)
C124 C125 1.57(3)
C125 C126 1.34(4)
C125 C130 1.45(3)
C126 C127 1.42(4)
C127 C128 1.43(4)
C128 C129 1.33(4)
C129 C130 1.49(2)
C25' C26' 1.43(4)
C25' C130 1.46(3)
C26' C27' 1.46(3)
C27' C28' 1.33(4)
C28' C29' 1.38(4)
C29' C130 1.40(4)
C130 C131 1.394(12)
C134 C135 1.415(12)
C135 C140 1.419(13)
C135 C136 1.424(12)
C136 C137 1.363(14)
C137 C138 1.377(16)
C138 C139 1.384(14)
C139 C140 1.417(12)
C140 C141 1.438(12)
C141 C142 1.397(12)
C141 C152 1.409(10)
C142 C143 1.382(12)
C143 C144 1.424(13)
C143 C151 1.451(11)
C144 C145 1.39(3)
C144 C149 1.420(14)
C144 C45' 1.48(3)
C149 C48' 1.39(3)
C149 C150 1.414(12)
C149 C148 1.52(3)
C145 C146 1.41(4)
C146 C147 1.43(5)
C147 C148 1.37(4)
C45' C46' 1.39(5)
C46' C47' 1.39(4)
C47' C48' 1.42(3)
Cl1 O4 1.289(11)
Cl1 O3 1.347(11)
Cl1 O2 1.378(9)
Cl1 O1 1.520(12)
Cl2 O5 1.404(8)
Cl2 O6 1.410(7)
Cl2 O8 1.412(7)
Cl2 O7 1.425(8)
Cl3 O10 1.411(7)
Cl3 O11 1.424(6)
Cl3 O9 1.428(7)
Cl3 O12 1.434(6)
Cl4 O13 1.340(10)
Cl4 O15 1.377(8)
Cl4 O16 1.391(7)
Cl4 O14 1.530(8)
Cl5 O18 1.388(13)
Cl5 O20 1.391(10)
Cl5 O19 1.393(9)
Cl5 O17 1.521(12)
Cl6 O23 1.392(9)
Cl6 O22 1.408(11)
Cl6 O24 1.416(9)
Cl6 O21 1.470(12)
Cl7 O26 1.306(16)
Cl7 O28 1.356(13)
Cl7 O27 1.392(17)
Cl7 O25 1.41(2)
Cl8 O29 1.321(10)
Cl8 O31 1.359(9)
Cl8 O32 1.372(9)
Cl8 O30 1.614(12)
N25 C153 1.19(2)
C153 C154 1.48(3)
N26 C155 1.092(11)
C155 C156 1.476(14)
N27 C157 1.122(10)
C157 C158 1.447(11)
N28 C159 1.143(15)
C159 C160 1.475(16)
N29 C161 1.121(10)
C161 C162 1.464(12)
N30 C163 1.121(12)
C163 C164 1.448(14)
N31 C165 1.129(14)
C165 C166 1.470(15)
N32 C167 1.098(14)
C167 C168 1.476(15)
N33 C181 1.130(17)
C181 C182 1.479(17)
N34 C183 1.132(16)
C183 C184 1.481(17)
O33 C171 1.29(2)
O33 C170 1.45(2)
C169 C170 1.66(3)
C171 C172 1.57(2)
O34 C175 1.32(2)
O34 C174 1.44(3)
C173 C174 1.63(3)
C175 C176 1.55(3)
O35 C179 1.35(2)
O35 C178 1.46(3)
C177 C178 1.62(3)
C179 C180 1.58(3)
